data_1571182
loop_
_publ_author_name
'Blundell, Toby J.'
'Rusbridge, Elizabeth K.'
'Pemberton, Rebecca E.'
'Brannan, Michael J.'
'Morritt, Alexander L.'
'Ogar, Joseph O.'
'Wallis, John D.'
'Akutsu, Hiroki'
'Nakazawa, Yasuhiro'
'Imajo, Shusaku'
'Martin, Lee'

_publ_section_title
;
 Introduction of new guest molecules into BEDT-TTF radical-cation salts
 with tris(oxalato)ferrate
;
_journal_issue 14
_journal_name_full CrystEngComm
_journal_page_first 1962
_journal_page_last 1975
_journal_paper_doi 10.1039/D4CE00099D
_journal_volume 26
_journal_year 2024
_chemical_formula_moiety 'C6 Fe O12, 5(C10 H8 S8), C2 H6 O, 2(H2 O)'
_chemical_formula_sum 'C56 H44 Fe O14 S40'
_chemical_formula_weight 2279.20
_space_group_crystal_system triclinic
_space_group_IT_number 2
_space_group_name_Hall '-P 1'
_space_group_name_H-M_alt 'P -1'
_atom_sites_solution_hydrogens geom
_atom_sites_solution_primary direct
_atom_sites_solution_secondary difmap
_audit_update_record
;
2024-01-08 deposited with the CCDC.	2024-03-04 downloaded from the CCDC.
;
_cell_angle_alpha 89.381(6)
_cell_angle_beta 85.771(6)
_cell_angle_gamma 69.934(5)
_cell_formula_units_Z 2
_cell_length_a 11.1233(2)
_cell_length_b 11.5487(2)
_cell_length_c 35.1801(6)
_cell_measurement_reflns_used 24013
_cell_measurement_temperature 293
_cell_measurement_theta_max 25.09
_cell_measurement_theta_min 3.01
_cell_volume 4232.83(19)
_computing_cell_refinement 'RAPID AUTO'
_computing_data_collection 'RAPID AUTO (Rigaku, ????)'
_computing_data_reduction 'RAPID AUTO'
_computing_molecular_graphics 'CrystalStructure 4.1'
_computing_publication_material 'CrystalStructure 4.1 (Rigaku, 2014)'
_computing_structure_refinement 'SHELXL2013 (Sheldrick, 2008)'
_computing_structure_solution 'SHELXS97 (Sheldrick, 2008)'
_diffrn_ambient_temperature 293
_diffrn_detector_area_resol_mean 10.000
_diffrn_measured_fraction_theta_full 0.973
_diffrn_measured_fraction_theta_max 0.998
_diffrn_measurement_device_type 'Rigaku R-AXIS VII'
_diffrn_measurement_method \w
_diffrn_radiation_type 'Mo K\a'
_diffrn_radiation_wavelength 0.71075
_diffrn_reflns_av_R_equivalents 0.0708
_diffrn_reflns_Laue_measured_fraction_full 0.973
_diffrn_reflns_Laue_measured_fraction_max 0.998
_diffrn_reflns_limit_h_max 13
_diffrn_reflns_limit_h_min -13
_diffrn_reflns_limit_k_max 13
_diffrn_reflns_limit_k_min -13
_diffrn_reflns_limit_l_max 39
_diffrn_reflns_limit_l_min -41
_diffrn_reflns_number 44010
_diffrn_reflns_point_group_measured_fraction_full 0.973
_diffrn_reflns_point_group_measured_fraction_max 0.998
_diffrn_reflns_theta_full 25.242
_diffrn_reflns_theta_max 25.028
_diffrn_reflns_theta_min 3.010
_diffrn_standards_number 0
_exptl_absorpt_coefficient_mu 1.223
_exptl_absorpt_correction_T_max 0.964
_exptl_absorpt_correction_T_min 0.593
_exptl_absorpt_correction_type multi-scan
_exptl_absorpt_process_details 'ABSCOR (Rigaku, 1995)'
_exptl_crystal_colour black
_exptl_crystal_density_diffrn 1.788
_exptl_crystal_density_method 'not measured'
_exptl_crystal_description platelet
_exptl_crystal_F_000 2316.00
_exptl_crystal_size_max 0.150
_exptl_crystal_size_mid 0.070
_exptl_crystal_size_min 0.030
_refine_diff_density_max 1.08
_refine_diff_density_min -0.72
_refine_ls_extinction_method none
_refine_ls_goodness_of_fit_ref 1.041
_refine_ls_hydrogen_treatment mixed
_refine_ls_number_parameters 1015
_refine_ls_number_reflns 14933
_refine_ls_number_restraints 3
_refine_ls_R_factor_all 0.0844
_refine_ls_R_factor_gt 0.0595
_refine_ls_shift/su_max 0.001
_refine_ls_structure_factor_coef Fsqd
_refine_ls_weighting_details 'w = 1/[\s^2^(Fo^2^)+(0.0962P)^2^+5.3544P] where P=(Fo^2^+2Fc^2^)/3'
_refine_ls_weighting_scheme calc
_refine_ls_wR_factor_gt 0.1699
_refine_ls_wR_factor_ref 0.1863
_reflns_number_gt 10788
_reflns_number_total 14933
_reflns_threshold_expression F^2^>2.0\s(F^2^)
_cod_data_source_file d4ce00099d1.cif
_cod_data_source_block X140909C
_cod_depositor_comments 'Adding full bibliography for 1571179--1571183.cif.'
_cod_original_cell_volume 4232.87(19)
_cod_database_code 1571182
_shelxl_res_file
;
TITL X140909C
CELL  0.71075 11.12334 11.54873 35.18010 89.381 85.771 69.934
ZERR  2 0.00020 0.00021 0.00064 0.006 0.006 0.005
LATT 1
SFAC C H O S FE
UNIT 112 88 28 80 2
SHEL 99999.000000 0.769625
L.S. 20
FMAP 2
PLAN -10
WPDB -2
HTAB
LIST 4
TEMP 20.0
ACTA
SIZE 0.150 0.070 0.030
DFIX 1.4300 0.0200 O15 C57
DFIX 1.5100 0.0200 C57 C58
DANG 2.3787 0.0100 O15 C58
WGHT    0.096200    5.354401
FVAR       0.38086
FE1   5    0.159050    0.477192    0.252068    11.00000    0.05423    0.03188 =
         0.03340    0.00092    0.00339   -0.01364
S1    4    0.318884    0.516346   -0.162248    11.00000    0.07287    0.03119 =
         0.02945    0.00161    0.00204   -0.02318
S2    4    0.387332    0.198728   -0.158337    11.00000    0.06752    0.02765 =
         0.03065   -0.00162    0.00818   -0.01432
S3    4    0.266318    0.509291   -0.078626    11.00000    0.06846    0.02755 =
         0.02825   -0.00092    0.00371   -0.01718
S4    4    0.323393    0.243053   -0.076216    11.00000    0.06950    0.02689 =
         0.02831    0.00145    0.00604   -0.01174
S5    4    0.166840    0.536096    0.009423    11.00000    0.08196    0.02786 =
         0.03155   -0.00087    0.00669   -0.01658
S6    4    0.230165    0.268855    0.014373    11.00000    0.07198    0.02575 =
         0.03151    0.00078    0.00674   -0.00965
S7    4    0.042176    0.588023    0.087518    11.00000    0.08616    0.03444 =
         0.04047   -0.01000    0.01219   -0.01165
S8    4    0.115246    0.271362    0.091598    11.00000    0.07948    0.04191 =
         0.03387    0.00451    0.00842   -0.02606
S9    4    0.690984    0.328291   -0.146981    11.00000    0.09009    0.02636 =
         0.03546    0.00142    0.00792   -0.01821
S10   4    0.771601    0.006376   -0.142903    11.00000    0.06837    0.02576 =
         0.03539   -0.00290    0.00821   -0.01760
S11   4    0.639816    0.319254   -0.063892    11.00000    0.07530    0.02560 =
         0.03118   -0.00037    0.00208   -0.01647
S12   4    0.703760    0.052021   -0.061050    11.00000    0.07786    0.02638 =
         0.03121    0.00067    0.00109   -0.01593
S13   4    0.549657    0.343157    0.025390    11.00000    0.07693    0.02425 =
         0.03133    0.00162    0.00233   -0.01541
S14   4    0.606087    0.076009    0.028692    11.00000    0.07700    0.02448 =
         0.03499    0.00011    0.00206   -0.01553
S15   4    0.457015    0.392898    0.105644    11.00000    0.07196    0.02714 =
         0.03876   -0.00401    0.01194   -0.01181
S16   4    0.517875    0.073972    0.109092    11.00000    0.07640    0.02967 =
         0.04041    0.00638    0.00385   -0.01928
S17   4    1.098108    0.117412   -0.128436    11.00000    0.06418    0.02862 =
         0.03836    0.00082    0.00625   -0.01468
S18   4    1.172730   -0.204094   -0.121385    11.00000    0.07213    0.02729 =
         0.04379   -0.00649    0.01459   -0.01515
S19   4    1.017397    0.117939   -0.047148    11.00000    0.07656    0.02510 =
         0.03426   -0.00017    0.00077   -0.01188
S20   4    1.081141   -0.148545   -0.041580    11.00000    0.07812    0.02537 =
         0.03531   -0.00015    0.00068   -0.01320
S21   4    0.097086    0.596673    0.403484    11.00000    0.11445    0.03439 =
         0.04585    0.01670   -0.03363   -0.02383
S22   4    0.090986    0.296086    0.406054    11.00000    0.05995    0.03722 =
         0.03585    0.00580   -0.01199   -0.02402
S23   4    0.166474    0.551552    0.482379    11.00000    0.05866    0.02751 =
         0.03099    0.00146   -0.00920   -0.01044
S24   4    0.175632    0.295933    0.482848    11.00000    0.08064    0.03870 =
         0.03488    0.01330   -0.01934   -0.03195
S25   4    0.263707    0.519766    0.567524    11.00000    0.06154    0.02849 =
         0.03074    0.00316   -0.01120   -0.00992
S26   4    0.269508    0.265330    0.567738    11.00000    0.08088    0.04089 =
         0.03870    0.01337   -0.02143   -0.03285
S27   4    0.361618    0.507408    0.644574    11.00000    0.08454    0.04230 =
         0.03781    0.00753   -0.02305   -0.02697
S28   4    0.364686    0.213941    0.645072    11.00000    0.10301    0.04741 =
         0.04604    0.02072   -0.03266   -0.03312
S29   4    0.462199    0.370596    0.425785    11.00000    0.05197    0.03564 =
         0.04731    0.01200   -0.00897   -0.00475
S30   4    0.545662    0.047892    0.420100    11.00000    0.06204    0.03725 =
         0.04188    0.00097   -0.01175   -0.01429
S31   4    0.565197    0.320838    0.501308    11.00000    0.05847    0.02812 =
         0.04242    0.00357   -0.00938   -0.01094
S32   4    0.638607    0.051933    0.495181    11.00000    0.05885    0.02782 =
         0.04015    0.00640   -0.01310   -0.01219
S33   4    0.652917    0.292378    0.587759    11.00000    0.06089    0.02899 =
         0.04141    0.00185   -0.00987   -0.01208
S34   4    0.735703    0.024343    0.579688    11.00000    0.05530    0.02822 =
         0.04082    0.00365   -0.00979   -0.01347
S35   4    0.704361    0.294564    0.667993    11.00000    0.11275    0.04132 =
         0.04438   -0.00392   -0.02139   -0.01682
S36   4    0.790543   -0.028022    0.659759    11.00000    0.07989    0.03834 =
         0.04414    0.00983   -0.01893   -0.01940
S37   4    0.846777    0.205503    0.382819    11.00000    0.07159    0.02643 =
         0.04291    0.00845   -0.02430   -0.01788
S38   4    0.926662   -0.114593    0.372803    11.00000    0.05755    0.02564 =
         0.03367   -0.00219   -0.01046   -0.00849
S39   4    0.918638    0.149498    0.460951    11.00000    0.05942    0.02478 =
         0.03039    0.00058   -0.00647   -0.01174
S40   4    0.987247   -0.117946    0.453562    11.00000    0.05704    0.02457 =
         0.02827    0.00269   -0.00570   -0.01179
O1    3    0.037089    0.579688    0.215698    11.00000    0.07354    0.04597 =
         0.03436   -0.00032   -0.00678   -0.01663
O2    3    0.072690    0.629142    0.284501    11.00000    0.06428    0.03863 =
         0.03982   -0.00676   -0.00522   -0.01119
O3    3   -0.115185    0.760620    0.210309    11.00000    0.08838    0.05984 =
         0.08879    0.02795   -0.04635   -0.02042
O4    3   -0.073803    0.813620    0.283106    11.00000    0.11649    0.07618 =
         0.08557   -0.03388   -0.01766    0.02898
O5    3    0.299706    0.533021    0.229899    11.00000    0.05760    0.06050 =
         0.05350    0.02347   -0.00155   -0.01943
O6    3    0.291701    0.399879    0.289548    11.00000    0.05906    0.05156 =
         0.04468    0.01439    0.00007   -0.01732
O7    3    0.480175    0.552742    0.245810    11.00000    0.09625    0.15144 =
         0.08190    0.03595   -0.00710   -0.07790
O8    3    0.498738    0.364411    0.298115    11.00000    0.06809    0.10443 =
         0.06768    0.02488   -0.02367   -0.02292
O9    3    0.204099    0.329086    0.218544    11.00000    0.10037    0.03941 =
         0.04645   -0.00725    0.01191   -0.01969
O10   3    0.039989    0.398295    0.277549    11.00000    0.07068    0.05812 =
         0.04214    0.00259    0.00266   -0.03014
O11   3    0.164265    0.154620    0.213467    11.00000    0.31831    0.07499 =
         0.15760   -0.06791    0.09674   -0.10918
O12   3   -0.010603    0.230722    0.275191    11.00000    0.22936    0.10911 =
         0.11061   -0.00860    0.03730   -0.12554
O13   3   -0.030569    0.012721    0.243446    11.00000    0.40679    0.22859 =
         0.09547    0.03189   -0.05183   -0.22183
AFIX   7
H13A  2    0.005191    0.034971    0.224626    11.00000   -1.20000
H13B  2   -0.109529    0.056381    0.248476    11.00000   -1.20000
AFIX   0
O14   3    0.729309    0.300737    0.242028    11.00000    0.13300    0.15335 =
         0.13850   -0.00925    0.01590    0.00331
AFIX   7
H14A  2    0.680269    0.261837    0.249298    11.00000   -1.20000
H14B  2    0.749979    0.325837    0.262068    11.00000   -1.20000
AFIX   0
O15   3    0.486465    0.074053    0.237799    11.00000    0.39015
AFIX  83
H15   2    0.444886    0.147246    0.235285    11.00000   -1.20000
AFIX   0
C1    1    0.284041    0.420502   -0.196961    11.00000    0.05025    0.04167 =
         0.03403    0.00330   -0.00818   -0.01514
AFIX  23
H1A   2    0.200630    0.414051   -0.189916    11.00000   -1.20000
H1B   2    0.280206    0.459061   -0.221687    11.00000   -1.20000
AFIX   0
C2    1    0.383181    0.293802   -0.199823    11.00000    0.07358    0.03662 =
         0.03016   -0.00356    0.01065   -0.01638
AFIX  23
H2A   2    0.466947    0.301764   -0.204694    11.00000   -1.20000
H2B   2    0.368078    0.251409   -0.221645    11.00000   -1.20000
AFIX   0
C3    1    0.313854    0.429160   -0.121938    11.00000    0.04529    0.03157 =
         0.02591    0.00120   -0.00184   -0.01339
C4    1    0.339542    0.306086   -0.120828    11.00000    0.04219    0.03023 =
         0.02992    0.00063   -0.00091   -0.01115
C5    1    0.268874    0.382873   -0.051834    11.00000    0.04706    0.03120 =
         0.02616    0.00131    0.00417   -0.01324
C6    1    0.226977    0.394620   -0.013906    11.00000    0.05116    0.02758 =
         0.02405   -0.00190    0.00441   -0.01103
C7    1    0.117857    0.480428    0.051670    11.00000    0.05392    0.02866 =
         0.03175   -0.00172   -0.00086   -0.01059
C8    1    0.147622    0.356799    0.054114    11.00000    0.04665    0.03217 =
         0.02192    0.00116    0.00129   -0.01371
C9    1    0.092468    0.491231    0.127803    11.00000    0.07311    0.05791 =
         0.03186   -0.00638    0.01071   -0.02906
AFIX  23
H9A   2    0.185399    0.463245    0.127142    11.00000   -1.20000
H9B   2    0.059245    0.540604    0.150862    11.00000   -1.20000
AFIX   0
C10   1    0.051607    0.381919    0.130141    11.00000    0.05677    0.05856 =
         0.03629   -0.00009    0.00426   -0.01481
AFIX  23
H10A  2   -0.041352    0.409882    0.130985    11.00000   -1.20000
H10B  2    0.077159    0.340619    0.153910    11.00000   -1.20000
AFIX   0
C11   1    0.790491    0.213245   -0.180517    11.00000    0.05828    0.03842 =
         0.03846    0.00828    0.00788   -0.01274
AFIX  23
H11A  2    0.789707    0.250345   -0.205408    11.00000   -1.20000
H11B  2    0.878031    0.186379   -0.173102    11.00000   -1.20000
AFIX   0
C12   1    0.750888    0.103644   -0.183707    11.00000    0.07118    0.03438 =
         0.03485   -0.00491   -0.00112   -0.01077
AFIX  23
H12A  2    0.799381    0.054374   -0.205511    11.00000   -1.20000
H12B  2    0.661000    0.131711   -0.188871    11.00000   -1.20000
AFIX   0
C13   1    0.688735    0.238151   -0.107128    11.00000    0.05127    0.02824 =
         0.02739    0.00028    0.00235   -0.01515
C14   1    0.718786    0.114460   -0.105866    11.00000    0.05069    0.02915 =
         0.03051   -0.00084   -0.00125   -0.01563
C15   1    0.644609    0.191707   -0.036732    11.00000    0.04976    0.02599 =
         0.03106    0.00167   -0.00580   -0.01036
C16   1    0.604891    0.203030    0.001233    11.00000    0.05498    0.02493 =
         0.02974   -0.00203   -0.00001   -0.00977
C17   1    0.516894    0.283651    0.069343    11.00000    0.04686    0.02199 =
         0.03194    0.00075   -0.00116   -0.00938
C18   1    0.542346    0.160243    0.070621    11.00000    0.04865    0.02693 =
         0.03185    0.00520   -0.00474   -0.01270
C19   1    0.467604    0.297615    0.146809    11.00000    0.06251    0.03955 =
         0.03622   -0.00172    0.00273   -0.02450
AFIX  23
H19A  2    0.556480    0.264772    0.152980    11.00000   -1.20000
H19B  2    0.418448    0.348530    0.168232    11.00000   -1.20000
AFIX   0
C20   1    0.420047    0.192542    0.141952    11.00000    0.05963    0.04273 =
         0.04600    0.00041    0.00529   -0.02566
AFIX  23
H20A  2    0.334126    0.224858    0.133305    11.00000   -1.20000
H20B  2    0.414125    0.155809    0.166631    11.00000   -1.20000
AFIX   0
C21   1    1.183016   -0.002473   -0.162905    11.00000    0.05518    0.04383 =
         0.03917    0.00028    0.00782   -0.01299
AFIX  23
H21A  2    1.175925    0.033253   -0.188079    11.00000   -1.20000
H21B  2    1.273211   -0.032176   -0.158071    11.00000   -1.20000
AFIX   0
C22   1    1.137685   -0.110437   -0.163177    11.00000    0.05767    0.04075 =
         0.03868   -0.00668   -0.00246   -0.01090
AFIX  23
H22A  2    1.177663   -0.161417   -0.185518    11.00000   -1.20000
H22B  2    1.045658   -0.080511   -0.165307    11.00000   -1.20000
AFIX   0
C23   1    1.080856    0.032228   -0.088954    11.00000    0.04717    0.02944 =
         0.03119    0.00085   -0.00145   -0.01311
C24   1    1.110745   -0.092265   -0.086183    11.00000    0.04943    0.02705 =
         0.03551   -0.00308    0.00371   -0.01194
C25   1    1.021701   -0.006848   -0.018814    11.00000    0.05775    0.02457 =
         0.03268   -0.00157   -0.00230   -0.01086
C26   1    0.043264    0.520218    0.369887    11.00000    0.14895    0.06713 =
         0.04273    0.01449   -0.03616   -0.04936
AFIX  23
H26A  2   -0.048991    0.544291    0.375015    11.00000   -1.20000
H26B  2    0.057752    0.553682    0.345260    11.00000   -1.20000
AFIX   0
C27   1    0.091495    0.388847    0.365440    11.00000    0.11123    0.05448 =
         0.02720    0.00735   -0.00706   -0.02808
AFIX  23
H27A  2    0.179326    0.365329    0.354509    11.00000   -1.20000
H27B  2    0.042388    0.367241    0.346792    11.00000   -1.20000
AFIX   0
C28   1    0.127496    0.494983    0.441228    11.00000    0.04248    0.02979 =
         0.02709    0.00175   -0.00661   -0.00626
C29   1    0.130071    0.376835    0.441671    11.00000    0.03319    0.03452 =
         0.02620    0.00665   -0.00236   -0.01486
C30   1    0.201204    0.413843    0.506692    11.00000    0.04314    0.02955 =
         0.02735    0.00156   -0.00121   -0.01010
C31   1    0.241320    0.400848    0.543052    11.00000    0.04265    0.03422 =
         0.02525    0.00494   -0.00539   -0.01458
C32   1    0.317545    0.433439    0.608098    11.00000    0.04470    0.03945 =
         0.02951    0.00733   -0.01045   -0.01224
C33   1    0.320270    0.316410    0.607733    11.00000    0.04637    0.03721 =
         0.03330    0.01119   -0.01243   -0.01792
C34   1    0.312469    0.435284    0.685689    11.00000    0.09999    0.07628 =
         0.03672   -0.00053   -0.00345   -0.03146
AFIX  23
H34A  2    0.361543    0.444513    0.706408    11.00000   -1.20000
H34B  2    0.223325    0.483011    0.692794    11.00000   -1.20000
AFIX   0
C35   1    0.321919    0.314987    0.684386    11.00000    0.39239    0.08321 =
         0.04891    0.00802    0.02338   -0.12213
AFIX  23
H35A  2    0.238772    0.313879    0.694463    11.00000   -1.20000
H35B  2    0.381581    0.274740    0.703198    11.00000   -1.20000
AFIX   0
C36   1    0.493127    0.273861    0.383784    11.00000    0.05951    0.05894 =
         0.04839    0.01598   -0.01308   -0.02879
AFIX  23
H36A  2    0.449169    0.322618    0.363089    11.00000   -1.20000
H36B  2    0.584440    0.245094    0.376401    11.00000   -1.20000
AFIX   0
C37   1    0.450267    0.163804    0.389374    11.00000    0.06188    0.05559 =
         0.04501    0.01173   -0.01766   -0.02704
AFIX  23
H37A  2    0.452674    0.126272    0.364666    11.00000   -1.20000
H37B  2    0.361858    0.192222    0.399972    11.00000   -1.20000
AFIX   0
C38   1    0.532784    0.261260    0.459439    11.00000    0.04380    0.02952 =
         0.04086    0.00614   -0.00255   -0.00714
C39   1    0.565862    0.137650    0.456969    11.00000    0.04233    0.03447 =
         0.03215    0.00332   -0.00454   -0.01288
C40   1    0.627536    0.179255    0.522805    11.00000    0.03654    0.02845 =
         0.03531    0.00473   -0.00332   -0.00979
C41   1    0.666579    0.167384    0.559591    11.00000    0.03607    0.02702 =
         0.04368    0.00389   -0.00178   -0.00948
C42   1    0.705399    0.206751    0.628326    11.00000    0.05693    0.03539 =
         0.03474    0.00454   -0.00762   -0.01788
C43   1    0.741591    0.082127    0.624786    11.00000    0.04501    0.03859 =
         0.03311    0.00492   -0.00766   -0.01743
C44   1    0.773211    0.178571    0.701378    11.00000    0.19657    0.05758 =
         0.04954    0.00619   -0.03645   -0.04909
AFIX  23
H44A  2    0.865568    0.157841    0.697929    11.00000   -1.20000
H44B  2    0.746539    0.215450    0.726625    11.00000   -1.20000
AFIX   0
C45   1    0.748117    0.066845    0.701418    11.00000    0.14828    0.07373 =
         0.04102    0.00067   -0.01165   -0.03192
AFIX  23
H45A  2    0.656795    0.086515    0.707599    11.00000   -1.20000
H45B  2    0.791786    0.017757    0.722099    11.00000   -1.20000
AFIX   0
C46   1    0.849664    0.117017    0.340689    11.00000    0.05322    0.04128 =
         0.03070    0.00813   -0.00530   -0.01387
AFIX  23
H46A  2    0.791987    0.170002    0.323295    11.00000   -1.20000
H46B  2    0.935553    0.090862    0.328164    11.00000   -1.20000
AFIX   0
C47   1    0.812061    0.005181    0.347987    11.00000    0.04712    0.03617 =
         0.03217    0.00095   -0.01046   -0.01130
AFIX   7
H47A  2    0.803288   -0.013948    0.324754    11.00000   -1.20000
H47B  2    0.734764    0.040132    0.358495    11.00000   -1.20000
AFIX   0
C48   1    0.903855    0.091941    0.416600    11.00000    0.04155    0.02709 =
         0.03304    0.00573   -0.00537   -0.01303
C49   1    0.934978   -0.031758    0.412808    11.00000    0.04084    0.02639 =
         0.02402   -0.00084   -0.00208   -0.01100
C50   1    0.980678    0.006214    0.481696    11.00000    0.04408    0.02337 =
         0.02825    0.00053   -0.00351   -0.01215
C51   1   -0.034950    0.685879    0.227944    11.00000    0.05531    0.04107 =
         0.04775    0.00670   -0.00614   -0.02534
C52   1   -0.013783    0.713808    0.268600    11.00000    0.05608    0.04043 =
         0.05322   -0.01293   -0.00154   -0.01024
C53   1    0.394872    0.507525    0.249641    11.00000    0.06553    0.05189 =
         0.04776    0.00163    0.00797   -0.02499
C54   1    0.397779    0.415541    0.282055    11.00000    0.06339    0.05192 =
         0.03660   -0.00120    0.00213   -0.01773
C55   1    0.144239    0.254614    0.228968    11.00000    0.14797    0.04066 =
         0.05971   -0.00984    0.01538   -0.03392
C56   1    0.050884    0.293665    0.262941    11.00000    0.11174    0.05536 =
         0.05907    0.00537    0.00082   -0.05241
C57   1    0.565678    0.059810    0.270006    11.00000    0.26254
AFIX  23
H57A  2    0.600051    0.126338    0.270800    11.00000   -1.20000
H57B  2    0.515525    0.060410    0.293806    11.00000   -1.20000
AFIX   0
C58   1    0.668718   -0.057809    0.264105    11.00000    0.38507
AFIX  33
H58A  2    0.748891   -0.044219    0.259320    11.00000   -1.20000
H58B  2    0.653494   -0.100128    0.242637    11.00000   -1.20000
H58C  2    0.671956   -0.106915    0.286454    11.00000   -1.20000
AFIX   0
HKLF 4
 
REM  X140909C
REM R1 =  0.0595 for   10788 Fo > 4sig(Fo)  and  0.0844 for all   14933 data
REM   1015 parameters refined using      3 restraints
 
END  
     
WGHT      0.0953      5.5194 

REM Instructions for potential hydrogen bonds
HTAB O13 O11
HTAB O14 O8
EQIV $1 x+1, y, z
HTAB O14 O12_$1
EQIV $2 -x, -y+1, -z
HTAB C1 O3_$2
EQIV $3 -x+1, -y+1, -z
HTAB C2 O7_$3
HTAB C9 S15
HTAB C9 O1
HTAB C10 S1_$2
HTAB C11 O5_$3
HTAB C11 S17
EQIV $4 -x+1, -y, -z
HTAB C12 O11_$4
HTAB C12 S2
EQIV $5 -x+2, -y, -z
HTAB C19 S18_$5
HTAB C20 S8
HTAB C21 O3_$3
HTAB C21 S16_$5
HTAB C22 O14_$5
HTAB C22 S10
HTAB C26 O2
HTAB C27 O6
HTAB C27 O10
EQIV $6 -x+1, -y+1, -z+1
HTAB C34 O7_$6
HTAB C36 O8
HTAB C36 S37
HTAB C37 S22
HTAB C44 O4_$6
EQIV $7 -x+2, -y, -z+1
HTAB C46 S36_$7
HTAB C46 O12_$1
EQIV $8 x+1, y-1, z
HTAB C47 O4_$8
HTAB C47 S30
HTAB C58 O4_$8
EQIV $9 -x+1, -y, -z+1
HTAB C58 S28_$9

REM Highest difference peak  1.079,  deepest hole -0.717,  1-sigma level  0.123
Q1    1   0.4624  0.0018  0.2254  11.00000  0.05    1.08
Q2    1   0.0180  0.5902  0.4086  11.00000  0.05    0.90
Q3    1   0.5216  0.0772  0.2396  11.00000  0.05    0.88
Q4    1   0.1532  0.4841  0.3656  11.00000  0.05    0.85
Q5    1   0.5987  0.0349  0.2665  11.00000  0.05    0.81
Q6    1   0.6385 -0.0840  0.2673  11.00000  0.05    0.78
Q7    1   0.2852  0.5264  0.6490  11.00000  0.05    0.67
Q8    1   0.5690  0.1190  0.3047  11.00000  0.05    0.66
Q9    1   0.2768  0.2423  0.6524  11.00000  0.05    0.57
Q10   1   0.0010 -0.0122  0.2406  11.00000  0.05    0.56
;

loop_
_symmetry_equiv_pos_site_id
_space_group_symop_operation_xyz
1 +X,+Y,+Z
2 -X,-Y,-Z

loop_
_atom_site_label
_atom_site_type_symbol
_atom_site_fract_x
_atom_site_fract_y
_atom_site_fract_z
_atom_site_U_iso_or_equiv
_atom_site_adp_type
_atom_site_occupancy
_atom_site_site_symmetry_multiplicity
_atom_site_calc_flag
_atom_site_refinement_flags
_atom_site_disorder_assembly
_atom_site_disorder_group
Fe1 Fe 0.15905(7) 0.47719(6) 0.25207(2) 0.0405(2) Uani 1 2 d . . .
S1 S 0.31888(14) 0.51635(12) -0.16225(3) 0.0434(3) Uani 1 2 d . . .
S2 S 0.38733(14) 0.19873(11) -0.15834(3) 0.0431(3) Uani 1 2 d . . .
S3 S 0.26632(14) 0.50929(11) -0.07863(3) 0.0416(3) Uani 1 2 d . . .
S4 S 0.32339(14) 0.24305(11) -0.07622(3) 0.0433(3) Uani 1 2 d . . .
S5 S 0.16684(15) 0.53610(12) 0.00942(4) 0.0483(4) Uani 1 2 d . . .
S6 S 0.23016(14) 0.26885(11) 0.01437(4) 0.0455(3) Uani 1 2 d . . .
S7 S 0.04218(16) 0.58802(13) 0.08752(4) 0.0569(4) Uani 1 2 d . . .
S8 S 0.11525(15) 0.27136(13) 0.09160(4) 0.0511(4) Uani 1 2 d . . .
S9 S 0.69098(16) 0.32829(12) -0.14698(4) 0.0518(4) Uani 1 2 d . . .
S10 S 0.77160(14) 0.00638(11) -0.14290(4) 0.0434(3) Uani 1 2 d . . .
S11 S 0.63982(14) 0.31925(11) -0.06389(3) 0.0446(3) Uani 1 2 d . . .
S12 S 0.70376(15) 0.05202(12) -0.06105(4) 0.0459(3) Uani 1 2 d . . .
S13 S 0.54966(15) 0.34316(11) 0.02539(3) 0.0450(3) Uani 1 2 d . . .
S14 S 0.60609(15) 0.07601(11) 0.02869(4) 0.0463(3) Uani 1 2 d . . .
S15 S 0.45701(15) 0.39290(12) 0.10564(4) 0.0481(4) Uani 1 2 d . . .
S16 S 0.51788(15) 0.07397(12) 0.10909(4) 0.0490(4) Uani 1 2 d . . .
S17 S 1.09811(14) 0.11741(12) -0.12844(4) 0.0446(3) Uani 1 2 d . . .
S18 S 1.17273(15) -0.20409(12) -0.12138(4) 0.0492(4) Uani 1 2 d . . .
S19 S 1.01740(15) 0.11794(12) -0.04715(4) 0.0470(3) Uani 1 2 d . . .
S20 S 1.08114(15) -0.14855(11) -0.04158(4) 0.0477(3) Uani 1 2 d . . .
S21 S 0.09709(19) 0.59667(13) 0.40348(4) 0.0640(5) Uani 1 2 d . . .
S22 S 0.09099(13) 0.29609(12) 0.40605(4) 0.0420(3) Uani 1 2 d . . .
S23 S 0.16647(13) 0.55155(11) 0.48238(3) 0.0399(3) Uani 1 2 d . . .
S24 S 0.17563(15) 0.29593(12) 0.48285(4) 0.0477(4) Uani 1 2 d . . .
S25 S 0.26371(13) 0.51977(11) 0.56752(3) 0.0413(3) Uani 1 2 d . . .
S26 S 0.26951(15) 0.26533(13) 0.56774(4) 0.0496(4) Uani 1 2 d . . .
S27 S 0.36162(16) 0.50741(13) 0.64457(4) 0.0526(4) Uani 1 2 d . . .
S28 S 0.36469(18) 0.21394(14) 0.64507(4) 0.0623(4) Uani 1 2 d . . .
S29 S 0.46220(13) 0.37060(12) 0.42579(4) 0.0475(3) Uani 1 2 d . . .
S30 S 0.54566(14) 0.04789(13) 0.42010(4) 0.0474(3) Uani 1 2 d . . .
S31 S 0.56520(13) 0.32084(12) 0.50131(4) 0.0437(3) Uani 1 2 d . . .
S32 S 0.63861(13) 0.05193(11) 0.49518(4) 0.0425(3) Uani 1 2 d . . .
S33 S 0.65292(14) 0.29238(12) 0.58776(4) 0.0443(3) Uani 1 2 d . . .
S34 S 0.73570(13) 0.02434(11) 0.57969(4) 0.0414(3) Uani 1 2 d . . .
S35 S 0.70436(19) 0.29456(14) 0.66799(4) 0.0678(5) Uani 1 2 d . . .
S36 S 0.79054(16) -0.02802(13) 0.65976(4) 0.0537(4) Uani 1 2 d . . .
S37 S 0.84678(14) 0.20550(11) 0.38282(4) 0.0457(3) Uani 1 2 d . . .
S38 S 0.92666(13) -0.11459(11) 0.37280(3) 0.0401(3) Uani 1 2 d . . .
S39 S 0.91864(13) 0.14950(11) 0.46095(3) 0.0387(3) Uani 1 2 d . . .
S40 S 0.98725(13) -0.11795(11) 0.45356(3) 0.0371(3) Uani 1 2 d . . .
O1 O 0.0371(4) 0.5797(3) 0.21570(10) 0.0521(9) Uani 1 2 d . . .
O2 O 0.0727(4) 0.6291(3) 0.28450(10) 0.0491(9) Uani 1 2 d . . .
O3 O -0.1152(5) 0.7606(4) 0.21031(14) 0.0784(14) Uani 1 2 d . . .
O4 O -0.0738(5) 0.8136(5) 0.28311(15) 0.108(2) Uani 1 2 d . . .
O5 O 0.2997(4) 0.5330(4) 0.22990(11) 0.0577(11) Uani 1 2 d . . .
O6 O 0.2917(4) 0.3999(3) 0.28955(10) 0.0525(10) Uani 1 2 d . . .
O7 O 0.4802(5) 0.5527(6) 0.24581(15) 0.1009(18) Uani 1 2 d . . .
O8 O 0.4987(4) 0.3644(5) 0.29812(13) 0.0810(14) Uani 1 2 d . . .
O9 O 0.2041(4) 0.3291(4) 0.21854(11) 0.0640(11) Uani 1 2 d . . .
O10 O 0.0400(4) 0.3983(4) 0.27755(10) 0.0553(10) Uani 1 2 d . . .
O11 O 0.1643(10) 0.1546(6) 0.2135(2) 0.178(4) Uani 1 2 d . . .
O12 O -0.0106(8) 0.2307(6) 0.27519(18) 0.135(3) Uani 1 2 d . . .
O13 O -0.0306(12) 0.0127(9) 0.2435(2) 0.213(5) Uani 1 2 d . . .
O14 O 0.7293(7) 0.3007(7) 0.2420(2) 0.157(3) Uani 1 2 d . . .
O15 O 0.4865(16) 0.0741(17) 0.2378(6) 0.390(10) Uiso 1 2 d . . .
C1 C 0.2840(5) 0.4205(5) -0.19696(14) 0.0419(12) Uani 1 2 d . . .
C2 C 0.3832(6) 0.2938(5) -0.19982(14) 0.0482(14) Uani 1 2 d . . .
C3 C 0.3139(5) 0.4292(4) -0.12194(13) 0.0343(11) Uani 1 2 d . . .
C4 C 0.3395(5) 0.3061(4) -0.12083(13) 0.0345(11) Uani 1 2 d . . .
C5 C 0.2689(5) 0.3829(4) -0.05183(13) 0.0352(11) Uani 1 2 d . . .
C6 C 0.2270(5) 0.3946(4) -0.01391(13) 0.0353(11) Uani 1 2 d . . .
C7 C 0.1179(5) 0.4804(4) 0.05167(13) 0.0391(12) Uani 1 2 d . . .
C8 C 0.1476(5) 0.3568(4) 0.05411(12) 0.0337(11) Uani 1 2 d . . .
C9 C 0.0925(6) 0.4912(5) 0.12780(15) 0.0533(15) Uani 1 2 d . . .
C10 C 0.0516(6) 0.3819(5) 0.13014(15) 0.0522(14) Uani 1 2 d . . .
C11 C 0.7905(5) 0.2133(5) -0.18052(15) 0.0467(13) Uani 1 2 d . . .
C12 C 0.7509(6) 0.1036(5) -0.18371(14) 0.0488(14) Uani 1 2 d . . .
C13 C 0.6887(5) 0.2382(4) -0.10713(13) 0.0355(11) Uani 1 2 d . . .
C14 C 0.7188(5) 0.1145(4) -0.10587(13) 0.0364(11) Uani 1 2 d . . .
C15 C 0.6446(5) 0.1917(4) -0.03673(13) 0.0362(11) Uani 1 2 d . . .
C16 C 0.6049(5) 0.2030(4) 0.00123(13) 0.0377(11) Uani 1 2 d . . .
C17 C 0.5169(5) 0.2837(4) 0.06934(13) 0.0343(11) Uani 1 2 d . . .
C18 C 0.5424(5) 0.1602(4) 0.07062(13) 0.0358(11) Uani 1 2 d . . .
C19 C 0.4676(6) 0.2976(5) 0.14681(14) 0.0446(13) Uani 1 2 d . . .
C20 C 0.4200(5) 0.1925(5) 0.14195(15) 0.0478(13) Uani 1 2 d . . .
C21 C 1.1830(5) -0.0025(5) -0.16290(15) 0.0477(13) Uani 1 2 d . . .
C22 C 1.1377(5) -0.1104(5) -0.16318(15) 0.0473(13) Uani 1 2 d . . .
C23 C 1.0809(5) 0.0322(4) -0.08895(13) 0.0360(11) Uani 1 2 d . . .
C24 C 1.1107(5) -0.0923(4) -0.08618(14) 0.0380(11) Uani 1 2 d . . .
C25 C 1.0217(5) -0.0069(4) -0.01881(13) 0.0392(11) Uani 1 2 d . . .
C26 C 0.0433(9) 0.5202(6) 0.36989(18) 0.082(2) Uani 1 2 d . . .
C27 C 0.0915(7) 0.3888(6) 0.36544(15) 0.0643(18) Uani 1 2 d . . .
C28 C 0.1275(5) 0.4950(4) 0.44123(13) 0.0345(11) Uani 1 2 d . . .
C29 C 0.1301(4) 0.3768(4) 0.44167(12) 0.0305(10) Uani 1 2 d . . .
C30 C 0.2012(4) 0.4138(4) 0.50669(12) 0.0340(11) Uani 1 2 d . . .
C31 C 0.2413(5) 0.4008(4) 0.54305(12) 0.0336(11) Uani 1 2 d . . .
C32 C 0.3175(5) 0.4334(5) 0.60810(13) 0.0381(12) Uani 1 2 d . . .
C33 C 0.3203(5) 0.3164(5) 0.60773(13) 0.0376(11) Uani 1 2 d . . .
C34 C 0.3125(7) 0.4353(6) 0.68569(16) 0.0708(19) Uani 1 2 d . . .
C35 C 0.3219(14) 0.3150(8) 0.6844(2) 0.166(6) Uani 1 2 d . . .
C36 C 0.4931(6) 0.2739(5) 0.38378(16) 0.0531(15) Uani 1 2 d . . .
C37 C 0.4503(6) 0.1638(5) 0.38937(16) 0.0517(14) Uani 1 2 d . . .
C38 C 0.5328(5) 0.2613(5) 0.45944(14) 0.0396(12) Uani 1 2 d . . .
C39 C 0.5659(5) 0.1376(5) 0.45697(13) 0.0363(11) Uani 1 2 d . . .
C40 C 0.6275(4) 0.1792(4) 0.52280(13) 0.0338(11) Uani 1 2 d . . .
C41 C 0.6666(4) 0.1674(4) 0.55959(14) 0.0360(11) Uani 1 2 d . . .
C42 C 0.7054(5) 0.2067(5) 0.62833(14) 0.0416(12) Uani 1 2 d . . .
C43 C 0.7416(5) 0.0821(5) 0.62479(13) 0.0379(11) Uani 1 2 d . . .
C44 C 0.7732(10) 0.1786(7) 0.70138(19) 0.098(3) Uani 1 2 d . . .
C45 C 0.7481(9) 0.0669(7) 0.70142(18) 0.089(2) Uani 1 2 d . . .
C46 C 0.8497(5) 0.1170(5) 0.34069(13) 0.0423(12) Uani 1 2 d . . .
C47 C 0.8121(5) 0.0052(4) 0.34799(14) 0.0389(11) Uani 1 2 d . . .
C48 C 0.9039(5) 0.0919(4) 0.41660(13) 0.0335(11) Uani 1 2 d . . .
C49 C 0.9350(4) -0.0318(4) 0.41281(12) 0.0306(10) Uani 1 2 d . . .
C50 C 0.9807(5) 0.0062(4) 0.48170(12) 0.0317(10) Uani 1 2 d . . .
C51 C -0.0350(5) 0.6859(5) 0.22794(15) 0.0457(13) Uani 1 2 d . . .
C52 C -0.0138(6) 0.7138(5) 0.26860(16) 0.0516(14) Uani 1 2 d . . .
C53 C 0.3949(6) 0.5075(6) 0.24964(17) 0.0545(15) Uani 1 2 d . . .
C54 C 0.3978(6) 0.4155(5) 0.28205(15) 0.0515(14) Uani 1 2 d . . .
C55 C 0.1442(9) 0.2546(6) 0.22897(19) 0.084(2) Uani 1 2 d . . .
C56 C 0.0509(7) 0.2937(6) 0.26294(18) 0.0696(19) Uani 1 2 d . . .
C57 C 0.566(2) 0.0598(17) 0.2700(5) 0.263(9) Uiso 1 2 d . . .
C58 C 0.6687(19) -0.058(2) 0.2641(7) 0.385(15) Uiso 1 2 d . . .
H1A H 0.20063 0.41405 -0.18992 0.0503 Uiso 1 2 calc R . .
H1B H 0.28021 0.45906 -0.22169 0.0503 Uiso 1 2 calc R . .
H2A H 0.46695 0.30176 -0.20469 0.0578 Uiso 1 2 calc R . .
H2B H 0.36808 0.25141 -0.22165 0.0578 Uiso 1 2 calc R . .
H9A H 0.1854 0.46325 0.12714 0.0640 Uiso 1 2 calc R . .
H9B H 0.05924 0.5406 0.15086 0.0640 Uiso 1 2 calc R . .
H10A H -0.04135 0.40988 0.13099 0.0627 Uiso 1 2 calc R . .
H10B H 0.07716 0.34062 0.15391 0.0627 Uiso 1 2 calc R . .
H11A H 0.78971 0.25035 -0.20541 0.0561 Uiso 1 2 calc R . .
H11B H 0.87803 0.18638 -0.1731 0.0561 Uiso 1 2 calc R . .
H12A H 0.79938 0.05437 -0.20551 0.0586 Uiso 1 2 calc R . .
H12B H 0.661 0.13171 -0.18887 0.0586 Uiso 1 2 calc R . .
H13A H 0.00519 0.03497 0.22463 0.2553 Uiso 1 2 d . . .
H13B H -0.10953 0.05638 0.24848 0.2553 Uiso 1 2 d . . .
H14A H 0.68027 0.26184 0.2493 0.1878 Uiso 1 2 d . . .
H14B H 0.74998 0.32584 0.26207 0.1878 Uiso 1 2 d . . .
H15 H 0.44489 0.14725 0.23529 0.4682 Uiso 1 2 calc R . .
H19A H 0.55648 0.26477 0.15298 0.0535 Uiso 1 2 calc R . .
H19B H 0.41845 0.34853 0.16823 0.0535 Uiso 1 2 calc R . .
H20A H 0.33413 0.22486 0.13331 0.0574 Uiso 1 2 calc R . .
H20B H 0.41413 0.15581 0.16663 0.0574 Uiso 1 2 calc R . .
H21A H 1.17592 0.03325 -0.18808 0.0572 Uiso 1 2 calc R . .
H21B H 1.27321 -0.03218 -0.15807 0.0572 Uiso 1 2 calc R . .
H22A H 1.17766 -0.16142 -0.18552 0.0567 Uiso 1 2 calc R . .
H22B H 1.04566 -0.08051 -0.16531 0.0567 Uiso 1 2 calc R . .
H26A H -0.04899 0.54429 0.37502 0.0980 Uiso 1 2 calc R . .
H26B H 0.05775 0.55368 0.34526 0.0980 Uiso 1 2 calc R . .
H27A H 0.17933 0.36533 0.35451 0.0772 Uiso 1 2 calc R . .
H27B H 0.04239 0.36724 0.34679 0.0772 Uiso 1 2 calc R . .
H34A H 0.36154 0.44451 0.70641 0.0849 Uiso 1 2 calc R . .
H34B H 0.22333 0.48301 0.69279 0.0849 Uiso 1 2 calc R . .
H35A H 0.23877 0.31388 0.69446 0.1997 Uiso 1 2 calc R . .
H35B H 0.38158 0.27474 0.7032 0.1997 Uiso 1 2 calc R . .
H36A H 0.44917 0.32262 0.36309 0.0637 Uiso 1 2 calc R . .
H36B H 0.58444 0.24509 0.3764 0.0637 Uiso 1 2 calc R . .
H37A H 0.45267 0.12627 0.36467 0.0621 Uiso 1 2 calc R . .
H37B H 0.36186 0.19222 0.39997 0.0621 Uiso 1 2 calc R . .
H44A H 0.86557 0.15784 0.69793 0.1181 Uiso 1 2 calc R . .
H44B H 0.74654 0.21545 0.72663 0.1181 Uiso 1 2 calc R . .
H45A H 0.65679 0.08651 0.7076 0.1068 Uiso 1 2 calc R . .
H45B H 0.79179 0.01776 0.7221 0.1068 Uiso 1 2 calc R . .
H46A H 0.79199 0.17 0.32329 0.0507 Uiso 1 2 calc R . .
H46B H 0.93555 0.09086 0.32816 0.0507 Uiso 1 2 calc R . .
H47A H 0.80329 -0.01395 0.32475 0.0466 Uiso 1 2 calc R . .
H47B H 0.73476 0.04013 0.3585 0.0466 Uiso 1 2 calc R . .
H57A H 0.60005 0.12634 0.2708 0.3150 Uiso 1 2 calc R . .
H57B H 0.51553 0.06041 0.29381 0.3150 Uiso 1 2 calc R . .
H58A H 0.74889 -0.04422 0.25932 0.4621 Uiso 1 2 calc R . .
H58B H 0.65349 -0.10013 0.24264 0.4621 Uiso 1 2 calc R . .
H58C H 0.67196 -0.10691 0.28645 0.4621 Uiso 1 2 calc R . .

loop_
_atom_site_aniso_label
_atom_site_aniso_U_11
_atom_site_aniso_U_22
_atom_site_aniso_U_33
_atom_site_aniso_U_12
_atom_site_aniso_U_13
_atom_site_aniso_U_23
Fe1 0.0542(5) 0.0319(4) 0.0334(4) -0.0136(3) 0.0034(3) 0.0009(3)
S1 0.0729(9) 0.0312(7) 0.0295(6) -0.0232(7) 0.0020(6) 0.0016(5)
S2 0.0675(9) 0.0277(7) 0.0307(6) -0.0143(6) 0.0082(6) -0.0016(5)
S3 0.0685(9) 0.0276(7) 0.0283(6) -0.0172(6) 0.0037(6) -0.0009(5)
S4 0.0695(9) 0.0269(7) 0.0283(6) -0.0117(6) 0.0060(6) 0.0014(5)
S5 0.0820(10) 0.0279(7) 0.0316(7) -0.0166(7) 0.0067(7) -0.0009(5)
S6 0.0720(9) 0.0257(7) 0.0315(7) -0.0097(6) 0.0067(6) 0.0008(5)
S7 0.0862(11) 0.0344(8) 0.0405(8) -0.0117(7) 0.0122(8) -0.0100(6)
S8 0.0795(10) 0.0419(8) 0.0339(7) -0.0261(7) 0.0084(7) 0.0045(6)
S9 0.0901(11) 0.0264(7) 0.0355(7) -0.0182(7) 0.0079(7) 0.0014(5)
S10 0.0684(9) 0.0258(7) 0.0354(7) -0.0176(6) 0.0082(6) -0.0029(5)
S11 0.0753(9) 0.0256(7) 0.0312(7) -0.0165(6) 0.0021(6) -0.0004(5)
S12 0.0779(10) 0.0264(7) 0.0312(7) -0.0159(7) 0.0011(7) 0.0007(5)
S13 0.0769(10) 0.0243(7) 0.0313(7) -0.0154(6) 0.0023(7) 0.0016(5)
S14 0.0770(10) 0.0245(7) 0.0350(7) -0.0155(6) 0.0021(7) 0.0001(5)
S15 0.0720(9) 0.0271(7) 0.0388(7) -0.0118(6) 0.0119(7) -0.0040(6)
S16 0.0764(10) 0.0297(7) 0.0404(7) -0.0193(7) 0.0039(7) 0.0064(6)
S17 0.0642(9) 0.0286(7) 0.0384(7) -0.0147(6) 0.0063(6) 0.0008(5)
S18 0.0721(9) 0.0273(7) 0.0438(8) -0.0152(7) 0.0146(7) -0.0065(6)
S19 0.0766(10) 0.0251(7) 0.0343(7) -0.0119(6) 0.0008(7) -0.0002(5)
S20 0.0781(10) 0.0254(7) 0.0353(7) -0.0132(7) 0.0007(7) -0.0001(5)
S21 0.1145(14) 0.0344(8) 0.0459(8) -0.0238(8) -0.0336(9) 0.0167(6)
S22 0.0600(8) 0.0372(7) 0.0359(7) -0.0240(6) -0.0120(6) 0.0058(5)
S23 0.0587(8) 0.0275(7) 0.0310(6) -0.0104(6) -0.0092(6) 0.0015(5)
S24 0.0806(10) 0.0387(8) 0.0349(7) -0.0319(7) -0.0193(7) 0.0133(6)
S25 0.0615(8) 0.0285(7) 0.0307(6) -0.0099(6) -0.0112(6) 0.0032(5)
S26 0.0809(10) 0.0409(8) 0.0387(7) -0.0328(7) -0.0214(7) 0.0134(6)
S27 0.0845(11) 0.0423(8) 0.0378(7) -0.0270(8) -0.0231(7) 0.0075(6)
S28 0.1030(13) 0.0474(9) 0.0460(8) -0.0331(9) -0.0327(9) 0.0207(7)
S29 0.0520(8) 0.0356(8) 0.0473(8) -0.0047(6) -0.0090(7) 0.0120(6)
S30 0.0620(9) 0.0372(8) 0.0419(7) -0.0143(7) -0.0118(7) 0.0010(6)
S31 0.0585(8) 0.0281(7) 0.0424(7) -0.0109(6) -0.0094(6) 0.0036(5)
S32 0.0589(8) 0.0278(7) 0.0401(7) -0.0122(6) -0.0131(6) 0.0064(5)
S33 0.0609(8) 0.0290(7) 0.0414(7) -0.0121(6) -0.0099(6) 0.0019(6)
S34 0.0553(8) 0.0282(7) 0.0408(7) -0.0135(6) -0.0098(6) 0.0037(5)
S35 0.1128(14) 0.0413(9) 0.0444(8) -0.0168(9) -0.0214(9) -0.0039(7)
S36 0.0799(10) 0.0383(8) 0.0441(8) -0.0194(7) -0.0189(7) 0.0098(6)
S37 0.0716(9) 0.0264(7) 0.0429(7) -0.0179(6) -0.0243(7) 0.0084(5)
S38 0.0575(8) 0.0256(7) 0.0337(6) -0.0085(6) -0.0105(6) -0.0022(5)
S39 0.0594(8) 0.0248(7) 0.0304(6) -0.0117(6) -0.0065(6) 0.0006(5)
S40 0.0570(8) 0.0246(6) 0.0283(6) -0.0118(6) -0.0057(6) 0.0027(5)
O1 0.074(3) 0.046(2) 0.0344(19) -0.017(2) -0.0068(18) -0.0003(17)
O2 0.064(2) 0.039(2) 0.040(2) -0.0112(19) -0.0052(18) -0.0068(16)
O3 0.088(3) 0.060(3) 0.089(3) -0.020(3) -0.046(3) 0.028(3)
O4 0.116(4) 0.076(4) 0.086(4) 0.029(3) -0.018(3) -0.034(3)
O5 0.058(2) 0.060(3) 0.053(2) -0.019(2) -0.002(2) 0.023(2)
O6 0.059(2) 0.052(2) 0.045(2) -0.0173(19) 0.0001(19) 0.0144(18)
O7 0.096(4) 0.151(5) 0.082(4) -0.078(4) -0.007(3) 0.036(3)
O8 0.068(3) 0.104(4) 0.068(3) -0.023(3) -0.024(2) 0.025(3)
O9 0.100(3) 0.039(2) 0.046(2) -0.020(2) 0.012(2) -0.0073(18)
O10 0.071(3) 0.058(3) 0.042(2) -0.030(2) 0.0027(19) 0.0026(19)
O11 0.318(11) 0.075(4) 0.158(6) -0.109(6) 0.097(7) -0.068(4)
O12 0.229(8) 0.109(5) 0.111(5) -0.126(5) 0.037(5) -0.009(4)
O13 0.407(15) 0.229(10) 0.095(5) -0.222(11) -0.052(7) 0.032(6)
O14 0.133(6) 0.153(7) 0.139(6) 0.003(5) 0.016(5) -0.009(5)
C1 0.050(3) 0.042(3) 0.034(3) -0.015(2) -0.008(2) 0.003(2)
C2 0.074(4) 0.037(3) 0.030(3) -0.016(3) 0.011(3) -0.004(2)
C3 0.045(3) 0.032(3) 0.026(2) -0.013(2) -0.002(2) 0.0012(19)
C4 0.042(3) 0.030(3) 0.030(2) -0.011(2) -0.001(2) 0.001(2)
C5 0.047(3) 0.031(3) 0.026(2) -0.013(2) 0.004(2) 0.001(2)
C6 0.051(3) 0.028(3) 0.024(2) -0.011(2) 0.004(2) -0.0019(19)
C7 0.054(3) 0.029(3) 0.032(3) -0.011(2) -0.001(2) -0.002(2)
C8 0.047(3) 0.032(3) 0.022(2) -0.014(2) 0.001(2) 0.0012(19)
C9 0.073(4) 0.058(4) 0.032(3) -0.029(3) 0.011(3) -0.006(3)
C10 0.057(3) 0.059(4) 0.036(3) -0.015(3) 0.004(3) -0.000(3)
C11 0.058(3) 0.038(3) 0.038(3) -0.013(3) 0.008(3) 0.008(2)
C12 0.071(4) 0.034(3) 0.035(3) -0.011(3) -0.001(3) -0.005(2)
C13 0.051(3) 0.028(3) 0.027(2) -0.015(2) 0.002(2) 0.000(2)
C14 0.051(3) 0.029(3) 0.031(2) -0.016(2) -0.001(2) -0.001(2)
C15 0.050(3) 0.026(3) 0.031(3) -0.010(2) -0.006(2) 0.002(2)
C16 0.055(3) 0.025(3) 0.030(2) -0.010(2) -0.000(2) -0.0020(19)
C17 0.047(3) 0.022(3) 0.032(3) -0.009(2) -0.001(2) 0.0008(19)
C18 0.049(3) 0.027(3) 0.032(3) -0.013(2) -0.005(2) 0.005(2)
C19 0.063(3) 0.040(3) 0.036(3) -0.025(3) 0.003(3) -0.002(2)
C20 0.060(3) 0.043(3) 0.046(3) -0.026(3) 0.005(3) 0.000(2)
C21 0.055(3) 0.044(3) 0.039(3) -0.013(3) 0.008(3) 0.000(2)
C22 0.058(3) 0.041(3) 0.039(3) -0.011(3) -0.002(3) -0.007(2)
C23 0.047(3) 0.029(3) 0.031(3) -0.013(2) -0.001(2) 0.001(2)
C24 0.049(3) 0.027(3) 0.036(3) -0.012(2) 0.004(2) -0.003(2)
C25 0.058(3) 0.025(3) 0.033(2) -0.011(2) -0.002(2) -0.002(2)
C26 0.149(7) 0.067(5) 0.043(3) -0.049(5) -0.036(4) 0.014(3)
C27 0.111(5) 0.054(4) 0.027(3) -0.028(4) -0.007(3) 0.007(3)
C28 0.042(3) 0.030(3) 0.027(2) -0.006(2) -0.007(2) 0.0018(19)
C29 0.033(2) 0.035(3) 0.026(2) -0.015(2) -0.002(2) 0.0066(19)
C30 0.043(3) 0.030(3) 0.027(2) -0.010(2) -0.001(2) 0.002(2)
C31 0.043(3) 0.034(3) 0.025(2) -0.015(2) -0.005(2) 0.0049(19)
C32 0.045(3) 0.039(3) 0.030(2) -0.012(2) -0.010(2) 0.007(2)
C33 0.046(3) 0.037(3) 0.033(3) -0.018(2) -0.012(2) 0.011(2)
C34 0.100(5) 0.076(5) 0.037(3) -0.031(4) -0.003(3) -0.001(3)
C35 0.392(19) 0.083(6) 0.049(4) -0.122(10) 0.023(8) 0.008(4)
C36 0.060(3) 0.059(4) 0.048(3) -0.029(3) -0.013(3) 0.016(3)
C37 0.062(4) 0.056(4) 0.045(3) -0.027(3) -0.018(3) 0.012(3)
C38 0.044(3) 0.030(3) 0.041(3) -0.007(2) -0.003(2) 0.006(2)
C39 0.042(3) 0.034(3) 0.032(3) -0.013(2) -0.005(2) 0.003(2)
C40 0.037(3) 0.028(3) 0.035(3) -0.010(2) -0.003(2) 0.005(2)
C41 0.036(3) 0.027(3) 0.044(3) -0.009(2) -0.002(2) 0.004(2)
C42 0.057(3) 0.035(3) 0.035(3) -0.018(2) -0.008(2) 0.005(2)
C43 0.045(3) 0.039(3) 0.033(3) -0.017(2) -0.008(2) 0.005(2)
C44 0.197(9) 0.058(5) 0.050(4) -0.049(5) -0.036(5) 0.006(3)
C45 0.148(7) 0.074(5) 0.041(4) -0.032(5) -0.012(4) 0.001(3)
C46 0.053(3) 0.041(3) 0.031(3) -0.014(2) -0.005(2) 0.008(2)
C47 0.047(3) 0.036(3) 0.032(3) -0.011(2) -0.010(2) 0.001(2)
C48 0.042(3) 0.027(3) 0.033(3) -0.013(2) -0.005(2) 0.006(2)
C49 0.041(3) 0.026(3) 0.024(2) -0.011(2) -0.002(2) -0.0008(18)
C50 0.044(3) 0.023(2) 0.028(2) -0.012(2) -0.004(2) 0.0005(18)
C51 0.055(3) 0.041(3) 0.048(3) -0.025(3) -0.006(3) 0.007(3)
C52 0.056(3) 0.040(3) 0.053(3) -0.010(3) -0.002(3) -0.013(3)
C53 0.066(4) 0.052(4) 0.048(3) -0.025(3) 0.008(3) 0.002(3)
C54 0.063(4) 0.052(4) 0.037(3) -0.018(3) 0.002(3) -0.001(3)
C55 0.148(7) 0.041(4) 0.060(4) -0.034(4) 0.015(5) -0.010(3)
C56 0.112(6) 0.055(4) 0.059(4) -0.052(4) 0.001(4) 0.005(3)

loop_
_atom_type_symbol
_atom_type_description
_atom_type_scat_dispersion_real
_atom_type_scat_dispersion_imag
_atom_type_scat_source
C C 0.0033 0.0016
;
International Tables for Crystallography
(Vol. C, Tables 4.2.6.8 and 6.1.1.4)
;
H H 0.0000 0.0000
;
International Tables for Crystallography
(Vol. C, Table 6.1.1.4)
;
O O 0.0106 0.0060
;
International Tables for Crystallography
(Vol. C, Tables 4.2.6.8 and 6.1.1.4)
;
S S 0.1246 0.1234
;
International Tables for Crystallography
(Vol. C, Tables 4.2.6.8 and 6.1.1.4)
;
Fe Fe 0.3463 0.8444
;
International Tables for Crystallography
(Vol. C, Tables 4.2.6.8 and 6.1.1.4)
;

loop_
_geom_angle_atom_site_label_1
_geom_angle_atom_site_label_2
_geom_angle_atom_site_label_3
_geom_angle
_geom_angle_publ_flag
_geom_angle_site_symmetry_1
_geom_angle_site_symmetry_2
_geom_angle_site_symmetry_3
O1 Fe1 O2 80.24(14) yes . . .
O1 Fe1 O5 91.65(17) yes . . .
O1 Fe1 O6 169.92(19) yes . . .
O1 Fe1 O9 91.68(16) yes . . .
O1 Fe1 O10 96.92(17) yes . . .
O2 Fe1 O5 95.04(17) yes . . .
O2 Fe1 O6 93.57(15) yes . . .
O2 Fe1 O9 167.05(19) yes . . .
O2 Fe1 O10 89.58(16) yes . . .
O5 Fe1 O6 80.91(17) yes . . .
O5 Fe1 O9 95.29(18) yes . . .
O5 Fe1 O10 170.86(15) yes . . .
O6 Fe1 O9 95.75(16) yes . . .
O6 Fe1 O10 90.95(17) yes . . .
O9 Fe1 O10 81.31(18) yes . . .
C1 S1 C3 98.8(3) yes . . .
C2 S2 C4 103.0(2) yes . . .
C3 S3 C5 95.7(2) yes . . .
C4 S4 C5 95.1(2) yes . . .
C6 S5 C7 95.5(2) yes . . .
C6 S6 C8 95.3(2) yes . . .
C7 S7 C9 98.4(2) yes . . .
C8 S8 C10 104.2(3) yes . . .
C11 S9 C13 100.6(2) yes . . .
C12 S10 C14 101.5(2) yes . . .
C13 S11 C15 95.5(2) yes . . .
C14 S12 C15 95.7(2) yes . . .
C16 S13 C17 95.6(2) yes . . .
C16 S14 C18 95.4(2) yes . . .
C17 S15 C19 101.7(2) yes . . .
C18 S16 C20 101.4(2) yes . . .
C21 S17 C23 101.6(2) yes . . .
C22 S18 C24 100.2(2) yes . . .
C23 S19 C25 95.9(2) yes . . .
C24 S20 C25 95.7(2) yes . . .
C26 S21 C28 103.0(3) yes . . .
C27 S22 C29 102.6(3) yes . . .
C28 S23 C30 95.1(2) yes . . .
C29 S24 C30 95.9(2) yes . . .
C31 S25 C32 95.3(2) yes . . .
C31 S26 C33 95.5(2) yes . . .
C32 S27 C34 100.6(3) yes . . .
C33 S28 C35 101.3(3) yes . . .
C36 S29 C38 100.4(2) yes . . .
C37 S30 C39 101.7(3) yes . . .
C38 S31 C40 95.2(2) yes . . .
C39 S32 C40 94.9(2) yes . . .
C41 S33 C42 95.3(2) yes . . .
C41 S34 C43 95.3(2) yes . . .
C42 S35 C44 101.5(3) yes . . .
C43 S36 C45 100.7(3) yes . . .
C46 S37 C48 102.8(2) yes . . .
C47 S38 C49 99.7(2) yes . . .
C48 S39 C50 95.3(2) yes . . .
C49 S40 C50 95.8(2) yes . . .
Fe1 O1 C51 115.9(3) yes . . .
Fe1 O2 C52 114.6(3) yes . . .
Fe1 O5 C53 114.2(4) yes . . .
Fe1 O6 C54 114.4(3) yes . . .
Fe1 O9 C55 113.5(4) yes . . .
Fe1 O10 C56 113.9(4) yes . . .
S1 C1 C2 112.0(4) yes . . .
S2 C2 C1 115.5(4) yes . . .
S1 C3 S3 116.7(3) yes . . .
S1 C3 C4 126.8(4) yes . . .
S3 C3 C4 116.5(4) yes . . .
S2 C4 S4 114.3(3) yes . . .
S2 C4 C3 128.8(4) yes . . .
S4 C4 C3 117.0(3) yes . . .
S3 C5 S4 115.5(3) yes . . .
S3 C5 C6 121.4(4) yes . . .
S4 C5 C6 123.1(4) yes . . .
S5 C6 S6 114.9(3) yes . . .
S5 C6 C5 122.3(4) yes . . .
S6 C6 C5 122.8(4) yes . . .
S5 C7 S7 116.8(3) yes . . .
S5 C7 C8 117.0(3) yes . . .
S7 C7 C8 126.1(4) yes . . .
S6 C8 S8 114.1(3) yes . . .
S6 C8 C7 116.8(4) yes . . .
S8 C8 C7 129.1(3) yes . . .
S7 C9 C10 115.4(4) yes . . .
S8 C10 C9 115.3(4) yes . . .
S9 C11 C12 114.3(4) yes . . .
S10 C12 C11 115.9(4) yes . . .
S9 C13 S11 115.2(3) yes . . .
S9 C13 C14 127.9(4) yes . . .
S11 C13 C14 116.8(4) yes . . .
S10 C14 S12 114.4(3) yes . . .
S10 C14 C13 129.1(4) yes . . .
S12 C14 C13 116.6(3) yes . . .
S11 C15 S12 115.1(3) yes . . .
S11 C15 C16 121.5(4) yes . . .
S12 C15 C16 123.4(4) yes . . .
S13 C16 S14 115.2(3) yes . . .
S13 C16 C15 122.8(4) yes . . .
S14 C16 C15 122.0(4) yes . . .
S13 C17 S15 114.4(3) yes . . .
S13 C17 C18 116.7(3) yes . . .
S15 C17 C18 129.0(4) yes . . .
S14 C18 S16 114.9(3) yes . . .
S14 C18 C17 117.1(4) yes . . .
S16 C18 C17 128.0(4) yes . . .
S15 C19 C20 114.2(4) yes . . .
S16 C20 C19 114.8(4) yes . . .
S17 C21 C22 115.4(4) yes . . .
S18 C22 C21 113.7(4) yes . . .
S17 C23 S19 115.2(3) yes . . .
S17 C23 C24 128.8(4) yes . . .
S19 C23 C24 116.0(4) yes . . .
S18 C24 S20 114.4(3) yes . . .
S18 C24 C23 128.7(4) yes . . .
S20 C24 C23 116.9(4) yes . . .
S19 C25 S20 115.4(3) yes . . .
S19 C25 C25 122.1(4) yes . . 2_755
S20 C25 C25 122.5(4) yes . . 2_755
S21 C26 C27 122.4(5) yes . . .
S22 C27 C26 119.2(4) yes . . .
S21 C28 S23 114.9(3) yes . . .
S21 C28 C29 127.9(4) yes . . .
S23 C28 C29 117.1(3) yes . . .
S22 C29 S24 115.3(3) yes . . .
S22 C29 C28 128.1(4) yes . . .
S24 C29 C28 116.6(4) yes . . .
S23 C30 S24 115.2(3) yes . . .
S23 C30 C31 122.5(4) yes . . .
S24 C30 C31 122.2(4) yes . . .
S25 C31 S26 115.4(3) yes . . .
S25 C31 C30 122.4(4) yes . . .
S26 C31 C30 122.2(4) yes . . .
S25 C32 S27 117.1(3) yes . . .
S25 C32 C33 116.3(4) yes . . .
S27 C32 C33 126.6(4) yes . . .
S26 C33 S28 117.5(3) yes . . .
S26 C33 C32 117.4(4) yes . . .
S28 C33 C32 125.0(4) yes . . .
S27 C34 C35 120.8(5) yes . . .
S28 C35 C34 128.4(7) yes . . .
S29 C36 C37 113.2(4) yes . . .
S30 C37 C36 114.4(4) yes . . .
S29 C38 S31 115.2(3) yes . . .
S29 C38 C39 128.2(4) yes . . .
S31 C38 C39 116.6(4) yes . . .
S30 C39 S32 113.6(3) yes . . .
S30 C39 C38 128.9(4) yes . . .
S32 C39 C38 117.5(4) yes . . .
S31 C40 S32 115.6(3) yes . . .
S31 C40 C41 122.6(4) yes . . .
S32 C40 C41 121.8(4) yes . . .
S33 C41 S34 115.7(3) yes . . .
S33 C41 C40 122.5(4) yes . . .
S34 C41 C40 121.8(4) yes . . .
S33 C42 S35 114.4(3) yes . . .
S33 C42 C43 116.8(4) yes . . .
S35 C42 C43 128.8(4) yes . . .
S34 C43 S36 115.3(3) yes . . .
S34 C43 C42 116.3(4) yes . . .
S36 C43 C42 128.4(4) yes . . .
S35 C44 C45 120.3(7) yes . . .
S36 C45 C44 119.3(6) yes . . .
S37 C46 C47 114.5(3) yes . . .
S38 C47 C46 113.9(4) yes . . .
S37 C48 S39 113.9(3) yes . . .
S37 C48 C49 128.6(4) yes . . .
S39 C48 C49 117.5(3) yes . . .
S38 C49 S40 116.3(3) yes . . .
S38 C49 C48 127.8(3) yes . . .
S40 C49 C48 115.9(4) yes . . .
S39 C50 S40 115.2(3) yes . . .
S39 C50 C50 121.8(4) yes . . 2_756
S40 C50 C50 122.9(3) yes . . 2_756
O1 C51 O3 125.6(5) yes . . .
O1 C51 C52 113.6(4) yes . . .
O3 C51 C52 120.7(5) yes . . .
O2 C52 O4 124.3(6) yes . . .
O2 C52 C51 115.6(4) yes . . .
O4 C52 C51 120.0(5) yes . . .
O5 C53 O7 125.3(6) yes . . .
O5 C53 C54 115.3(6) yes . . .
O7 C53 C54 119.3(6) yes . . .
O6 C54 O8 126.1(6) yes . . .
O6 C54 C53 113.5(5) yes . . .
O8 C54 C53 120.3(6) yes . . .
O9 C55 O11 123.6(8) yes . . .
O9 C55 C56 116.2(6) yes . . .
O11 C55 C56 120.1(9) yes . . .
O10 C56 O12 123.4(6) yes . . .
O10 C56 C55 114.9(7) yes . . .
O12 C56 C55 121.7(7) yes . . .
O15 C57 C58 106.1(17) yes . . .
H13A O13 H13B 115.0(10) no . . .
H14A O14 H14B 105.7(8) no . . .
C57 O15 H15 109.455 no . . .
S1 C1 H1A 109.214 no . . .
S1 C1 H1B 109.203 no . . .
C2 C1 H1A 109.206 no . . .
C2 C1 H1B 109.205 no . . .
H1A C1 H1B 107.895 no . . .
S2 C2 H2A 108.399 no . . .
S2 C2 H2B 108.411 no . . .
C1 C2 H2A 108.403 no . . .
C1 C2 H2B 108.396 no . . .
H2A C2 H2B 107.453 no . . .
S7 C9 H9A 108.425 no . . .
S7 C9 H9B 108.423 no . . .
C10 C9 H9A 108.427 no . . .
C10 C9 H9B 108.415 no . . .
H9A C9 H9B 107.469 no . . .
S8 C10 H10A 108.470 no . . .
S8 C10 H10B 108.458 no . . .
C9 C10 H10A 108.463 no . . .
C9 C10 H10B 108.463 no . . .
H10A C10 H10B 107.475 no . . .
S9 C11 H11A 108.694 no . . .
S9 C11 H11B 108.684 no . . .
C12 C11 H11A 108.692 no . . .
C12 C11 H11B 108.684 no . . .
H11A C11 H11B 107.620 no . . .
S10 C12 H12A 108.305 no . . .
S10 C12 H12B 108.299 no . . .
C11 C12 H12A 108.309 no . . .
C11 C12 H12B 108.301 no . . .
H12A C12 H12B 107.416 no . . .
S15 C19 H19A 108.709 no . . .
S15 C19 H19B 108.709 no . . .
C20 C19 H19A 108.702 no . . .
C20 C19 H19B 108.713 no . . .
H19A C19 H19B 107.628 no . . .
S16 C20 H20A 108.571 no . . .
S16 C20 H20B 108.561 no . . .
C19 C20 H20A 108.554 no . . .
C19 C20 H20B 108.552 no . . .
H20A C20 H20B 107.536 no . . .
S17 C21 H21A 108.423 no . . .
S17 C21 H21B 108.439 no . . .
C22 C21 H21A 108.401 no . . .
C22 C21 H21B 108.422 no . . .
H21A C21 H21B 107.471 no . . .
S18 C22 H22A 108.828 no . . .
S18 C22 H22B 108.826 no . . .
C21 C22 H22A 108.831 no . . .
C21 C22 H22B 108.823 no . . .
H22A C22 H22B 107.691 no . . .
S21 C26 H26A 106.733 no . . .
S21 C26 H26B 106.730 no . . .
C27 C26 H26A 106.731 no . . .
C27 C26 H26B 106.724 no . . .
H26A C26 H26B 106.622 no . . .
S22 C27 H27A 107.521 no . . .
S22 C27 H27B 107.531 no . . .
C26 C27 H27A 107.529 no . . .
C26 C27 H27B 107.533 no . . .
H27A C27 H27B 107.002 no . . .
S27 C34 H34A 107.121 no . . .
S27 C34 H34B 107.106 no . . .
C35 C34 H34A 107.113 no . . .
C35 C34 H34B 107.120 no . . .
H34A C34 H34B 106.806 no . . .
S28 C35 H35A 105.186 no . . .
S28 C35 H35B 105.196 no . . .
C34 C35 H35A 105.201 no . . .
C34 C35 H35B 105.203 no . . .
H35A C35 H35B 105.946 no . . .
S29 C36 H36A 108.926 no . . .
S29 C36 H36B 108.926 no . . .
C37 C36 H36A 108.931 no . . .
C37 C36 H36B 108.925 no . . .
H36A C36 H36B 107.758 no . . .
S30 C37 H37A 108.659 no . . .
S30 C37 H37B 108.654 no . . .
C36 C37 H37A 108.668 no . . .
C36 C37 H37B 108.657 no . . .
H37A C37 H37B 107.596 no . . .
S35 C44 H44A 107.241 no . . .
S35 C44 H44B 107.250 no . . .
C45 C44 H44A 107.242 no . . .
C45 C44 H44B 107.244 no . . .
H44A C44 H44B 106.862 no . . .
S36 C45 H45A 107.474 no . . .
S36 C45 H45B 107.483 no . . .
C44 C45 H45A 107.490 no . . .
C44 C45 H45B 107.486 no . . .
H45A C45 H45B 106.983 no . . .
S37 C46 H46A 108.647 no . . .
S37 C46 H46B 108.643 no . . .
C47 C46 H46A 108.638 no . . .
C47 C46 H46B 108.632 no . . .
H46A C46 H46B 107.566 no . . .
S38 C47 H47A 114.796 no . . .
S38 C47 H47B 119.480 no . . .
C46 C47 H47A 99.923 no . . .
C46 C47 H47B 99.895 no . . .
H47A C47 H47B 106.195 no . . .
O15 C57 H57A 110.497 no . . .
O15 C57 H57B 110.505 no . . .
C58 C57 H57A 110.506 no . . .
C58 C57 H57B 110.502 no . . .
H57A C57 H57B 108.684 no . . .
C57 C58 H58A 109.471 no . . .
C57 C58 H58B 109.468 no . . .
C57 C58 H58C 109.479 no . . .
H58A C58 H58B 109.465 no . . .
H58A C58 H58C 109.481 no . . .
H58B C58 H58C 109.464 no . . .

loop_
_geom_bond_atom_site_label_1
_geom_bond_atom_site_label_2
_geom_bond_distance
_geom_bond_publ_flag
_geom_bond_site_symmetry_1
_geom_bond_site_symmetry_2
Fe1 O1 2.000(4) yes . .
Fe1 O2 2.007(3) yes . .
Fe1 O5 1.993(5) yes . .
Fe1 O6 2.018(4) yes . .
Fe1 O9 1.984(4) yes . .
Fe1 O10 2.006(5) yes . .
S1 C1 1.806(6) yes . .
S1 C3 1.739(5) yes . .
S2 C2 1.810(5) yes . .
S2 C4 1.744(5) yes . .
S3 C3 1.742(5) yes . .
S3 C5 1.723(5) yes . .
S4 C4 1.746(5) yes . .
S4 C5 1.730(5) yes . .
S5 C6 1.729(5) yes . .
S5 C7 1.738(5) yes . .
S6 C6 1.743(5) yes . .
S6 C8 1.741(4) yes . .
S7 C7 1.733(5) yes . .
S7 C9 1.796(6) yes . .
S8 C8 1.729(5) yes . .
S8 C10 1.801(5) yes . .
S9 C11 1.793(5) yes . .
S9 C13 1.741(5) yes . .
S10 C12 1.792(5) yes . .
S10 C14 1.738(5) yes . .
S11 C13 1.745(5) yes . .
S11 C15 1.735(5) yes . .
S12 C14 1.747(5) yes . .
S12 C15 1.728(5) yes . .
S13 C16 1.729(5) yes . .
S13 C17 1.750(5) yes . .
S14 C16 1.744(5) yes . .
S14 C18 1.740(5) yes . .
S15 C17 1.732(5) yes . .
S15 C19 1.796(5) yes . .
S16 C18 1.732(5) yes . .
S16 C20 1.795(5) yes . .
S17 C21 1.802(5) yes . .
S17 C23 1.731(5) yes . .
S18 C22 1.801(5) yes . .
S18 C24 1.725(5) yes . .
S19 C23 1.743(5) yes . .
S19 C25 1.733(5) yes . .
S20 C24 1.744(5) yes . .
S20 C25 1.722(5) yes . .
S21 C26 1.739(9) yes . .
S21 C28 1.737(5) yes . .
S22 C27 1.777(6) yes . .
S22 C29 1.736(5) yes . .
S23 C28 1.737(5) yes . .
S23 C30 1.734(5) yes . .
S24 C29 1.727(4) yes . .
S24 C30 1.722(5) yes . .
S25 C31 1.727(5) yes . .
S25 C32 1.754(5) yes . .
S26 C31 1.725(5) yes . .
S26 C33 1.735(5) yes . .
S27 C32 1.738(6) yes . .
S27 C34 1.804(7) yes . .
S28 C33 1.741(5) yes . .
S28 C35 1.749(8) yes . .
S29 C36 1.802(6) yes . .
S29 C38 1.743(5) yes . .
S30 C37 1.803(6) yes . .
S30 C39 1.743(5) yes . .
S31 C38 1.745(6) yes . .
S31 C40 1.732(5) yes . .
S32 C39 1.739(5) yes . .
S32 C40 1.735(5) yes . .
S33 C41 1.717(5) yes . .
S33 C42 1.747(5) yes . .
S34 C41 1.733(5) yes . .
S34 C43 1.742(5) yes . .
S35 C42 1.731(6) yes . .
S35 C44 1.776(7) yes . .
S36 C43 1.737(5) yes . .
S36 C45 1.775(7) yes . .
S37 C46 1.801(5) yes . .
S37 C48 1.744(5) yes . .
S38 C47 1.797(5) yes . .
S38 C49 1.736(5) yes . .
S39 C48 1.743(5) yes . .
S39 C50 1.736(4) yes . .
S40 C49 1.755(4) yes . .
S40 C50 1.729(5) yes . .
O1 C51 1.272(6) yes . .
O2 C52 1.271(6) yes . .
O3 C51 1.212(7) yes . .
O4 C52 1.212(7) yes . .
O5 C53 1.257(8) yes . .
O6 C54 1.263(8) yes . .
O7 C53 1.229(10) yes . .
O8 C54 1.249(7) yes . .
O9 C55 1.292(11) yes . .
O10 C56 1.282(8) yes . .
O11 C55 1.225(10) yes . .
O12 C56 1.214(12) yes . .
O15 C57 1.46(3) yes . .
C1 C2 1.499(6) yes . .
C3 C4 1.351(7) yes . .
C5 C6 1.373(6) yes . .
C7 C8 1.354(7) yes . .
C9 C10 1.481(10) yes . .
C11 C12 1.484(9) yes . .
C13 C14 1.352(7) yes . .
C15 C16 1.369(6) yes . .
C17 C18 1.355(7) yes . .
C19 C20 1.497(9) yes . .
C21 C22 1.497(9) yes . .
C23 C24 1.364(7) yes . .
C25 C25 1.367(6) yes . 2_755
C26 C27 1.431(9) yes . .
C28 C29 1.355(7) yes . .
C30 C31 1.375(6) yes . .
C32 C33 1.342(8) yes . .
C34 C35 1.358(13) yes . .
C36 C37 1.509(10) yes . .
C38 C39 1.348(7) yes . .
C40 C41 1.386(7) yes . .
C42 C43 1.359(7) yes . .
C44 C45 1.411(13) yes . .
C46 C47 1.502(8) yes . .
C48 C49 1.355(7) yes . .
C50 C50 1.378(6) yes . 2_756
C51 C52 1.522(8) yes . .
C53 C54 1.544(8) yes . .
C55 C56 1.489(10) yes . .
C57 C58 1.45(2) yes . .
O13 H13A 0.831(10) no . .
O13 H13B 0.856(11) no . .
O14 H14A 0.843(9) no . .
O14 H14B 0.841(8) no . .
O15 H15 0.820 no . .
C1 H1A 0.970 no . .
C1 H1B 0.970 no . .
C2 H2A 0.970 no . .
C2 H2B 0.970 no . .
C9 H9A 0.970 no . .
C9 H9B 0.970 no . .
C10 H10A 0.970 no . .
C10 H10B 0.970 no . .
C11 H11A 0.970 no . .
C11 H11B 0.970 no . .
C12 H12A 0.970 no . .
C12 H12B 0.970 no . .
C19 H19A 0.970 no . .
C19 H19B 0.970 no . .
C20 H20A 0.970 no . .
C20 H20B 0.970 no . .
C21 H21A 0.970 no . .
C21 H21B 0.970 no . .
C22 H22A 0.970 no . .
C22 H22B 0.970 no . .
C26 H26A 0.970 no . .
C26 H26B 0.970 no . .
C27 H27A 0.970 no . .
C27 H27B 0.970 no . .
C34 H34A 0.970 no . .
C34 H34B 0.970 no . .
C35 H35A 0.970 no . .
C35 H35B 0.970 no . .
C36 H36A 0.970 no . .
C36 H36B 0.970 no . .
C37 H37A 0.970 no . .
C37 H37B 0.970 no . .
C44 H44A 0.970 no . .
C44 H44B 0.970 no . .
C45 H45A 0.970 no . .
C45 H45B 0.970 no . .
C46 H46A 0.970 no . .
C46 H46B 0.970 no . .
C47 H47A 0.870 no . .
C47 H47B 0.870 no . .
C57 H57A 0.970 no . .
C57 H57B 0.970 no . .
C58 H58A 0.960 no . .
C58 H58B 0.960 no . .
C58 H58C 0.960 no . .

loop_
_geom_contact_atom_site_label_1
_geom_contact_atom_site_label_2
_geom_contact_distance
_geom_contact_publ_flag
_geom_contact_site_symmetry_1
_geom_contact_site_symmetry_2
S1 S2 3.4845(19) no . .
S3 S5 3.1930(18) no . .
S4 S6 3.2622(17) no . .
S7 S8 3.467(2) no . .
S9 S10 3.5165(18) no . .
S11 S13 3.2111(15) no . .
S12 S14 3.245(2) no . .
S15 S16 3.511(2) no . .
S17 S18 3.5259(19) no . .
S19 S20 3.213(2) no . 2_755
S21 S22 3.495(2) no . .
S23 S25 3.2338(16) no . .
S24 S26 3.212(2) no . .
S27 S28 3.378(2) no . .
S29 S30 3.522(2) no . .
S31 S33 3.241(2) no . .
S32 S34 3.213(2) no . .
S35 S36 3.523(2) no . .
S37 S38 3.5081(18) no . .
S39 S40 3.2331(16) no . 2_756
O1 O4 3.444(6) no . .
O1 C55 3.565(8) no . .
O1 C56 3.643(8) no . .
O2 O3 3.468(6) no . .
O2 C53 3.501(7) no . .
O2 C54 3.606(6) no . .
O3 O4 2.747(8) no . .
O5 O8 3.490(6) no . .
O5 C51 3.536(7) no . .
O5 C52 3.569(6) no . .
O6 O7 3.447(8) no . .
O6 C55 3.540(10) no . .
O6 C56 3.494(10) no . .
O7 O8 2.797(8) no . .
O9 O12 3.475(9) no . .
O9 C53 3.652(9) no . .
O9 C54 3.587(8) no . .
O10 O11 3.453(8) no . .
O10 C51 3.600(7) no . .
O10 C52 3.499(7) no . .
O11 O12 2.741(10) no . .
C1 C4 2.985(7) no . .
C2 C3 3.082(7) no . .
C7 C10 3.109(7) no . .
C8 C9 2.951(7) no . .
C11 C14 3.014(7) no . .
C12 C13 3.038(7) no . .
C17 C20 3.018(7) no . .
C18 C19 3.042(7) no . .
C21 C24 3.033(7) no . .
C22 C23 3.011(7) no . .
C26 C29 3.037(8) no . .
C27 C28 3.056(8) no . .
C32 C35 2.995(9) no . .
C33 C34 3.062(8) no . .
C36 C39 3.017(7) no . .
C37 C38 3.048(8) no . .
C42 C45 3.002(8) no . .
C43 C44 3.016(9) no . .
C46 C49 3.071(6) no . .
C47 C48 2.998(7) no . .
S1 S18 3.3597(18) no . 1_465
S1 O7 3.483(5) no . 2_665
S1 O14 3.456(8) no . 2_665
S2 S16 3.4504(18) no . 2_655
S2 O3 3.542(5) no . 2_565
S3 S13 3.692(2) no . 2_665
S3 S15 3.685(2) no . 2_665
S3 S18 3.4729(18) no . 1_465
S4 S16 3.6350(17) no . 2_655
S7 S17 3.4946(19) no . 2_665
S7 S19 3.532(2) no . 2_665
S7 C5 3.673(6) no . 2_565
S8 S10 3.5453(19) no . 2_655
S8 S18 3.627(2) no . 2_655
S8 S20 3.553(2) no . 2_655
S9 S15 3.3621(18) no . 2_665
S9 O5 3.325(4) no . 2_665
S10 S8 3.5453(19) no . 2_655
S10 O11 3.010(7) no . 2_655
S10 C20 3.629(7) no . 2_655
S11 S15 3.4698(18) no . 2_665
S13 S3 3.692(2) no . 2_665
S15 S3 3.685(2) no . 2_665
S15 S9 3.3621(18) no . 2_665
S15 S11 3.4698(18) no . 2_665
S16 S2 3.4504(18) no . 2_655
S16 S4 3.6350(17) no . 2_655
S17 S7 3.4946(19) no . 2_665
S17 O3 3.214(5) no . 2_665
S18 S1 3.3597(18) no . 1_645
S18 S3 3.4729(18) no . 1_645
S18 S8 3.627(2) no . 2_655
S19 S7 3.532(2) no . 2_665
S20 S8 3.553(2) no . 2_655
S21 S33 3.471(3) no . 2_666
S21 S38 3.4299(18) no . 1_465
S21 S40 3.5361(18) no . 1_465
S22 S34 3.5874(17) no . 2_656
S22 S36 3.6860(19) no . 2_656
S22 S37 3.382(2) no . 1_455
S22 S39 3.447(2) no . 1_455
S22 C48 3.642(6) no . 1_455
S23 S29 3.6821(17) no . .
S25 S37 3.4288(17) no . 2_666
S26 S30 3.5338(19) no . 2_656
S27 S29 3.613(2) no . 2_666
S27 S37 3.5045(18) no . 2_666
S27 O8 3.282(6) no . 2_666
S27 C36 3.535(7) no . 2_666
S28 S30 3.625(2) no . 2_656
S28 C47 3.696(6) no . 2_656
S29 S23 3.6821(17) no . .
S29 S27 3.613(2) no . 2_666
S29 S33 3.6940(19) no . 2_666
S29 C28 3.503(5) no . .
S29 C29 3.671(5) no . .
S30 S26 3.5338(19) no . 2_656
S30 S28 3.625(2) no . 2_656
S30 S34 3.504(2) no . 2_656
S30 C47 3.657(5) no . .
S31 C31 3.599(5) no . .
S32 S32 3.666(2) no . 2_656
S32 C50 3.653(5) no . .
S33 S21 3.471(3) no . 2_666
S33 S29 3.6940(19) no . 2_666
S33 C32 3.542(5) no . .
S33 C33 3.630(6) no . .
S34 S22 3.5874(17) no . 2_656
S34 S30 3.504(2) no . 2_656
S34 C37 3.590(7) no . 2_656
S34 C50 3.604(5) no . 2_756
S35 O2 3.444(5) no . 2_666
S35 O7 3.638(5) no . 2_666
S35 C53 3.575(6) no . 2_666
S35 C54 3.579(6) no . 2_666
S36 S22 3.6860(19) no . 2_656
S36 O12 3.673(7) no . 2_656
S37 S22 3.382(2) no . 1_655
S37 S25 3.4288(17) no . 2_666
S37 S27 3.5045(18) no . 2_666
S38 S21 3.4299(18) no . 1_645
S38 O4 3.272(6) no . 1_645
S39 S22 3.447(2) no . 1_655
S39 C40 3.681(5) no . .
S40 S21 3.5361(18) no . 1_645
S40 C41 3.688(5) no . 2_756
O1 C1 3.681(7) no . 2_565
O1 C9 3.216(6) no . .
O1 C11 3.696(8) no . 2_665
O2 S35 3.444(5) no . 2_666
O2 C26 3.282(8) no . .
O2 C44 3.298(12) no . 2_666
O3 S2 3.542(5) no . 2_565
O3 S17 3.214(5) no . 2_665
O3 O13 3.583(13) no . 1_565
O3 C1 3.312(8) no . 2_565
O3 C2 3.297(9) no . 2_565
O3 C21 3.129(7) no . 2_665
O3 C58 3.12(2) no . 1_465
O4 S38 3.272(6) no . 1_465
O4 O13 2.838(12) no . 1_565
O4 C35 3.666(17) no . 2_566
O4 C44 3.459(13) no . 2_666
O4 C47 3.077(7) no . 1_465
O4 C58 2.86(2) no . 1_465
O5 S9 3.325(4) no . 2_665
O5 C11 3.277(6) no . 2_665
O6 C27 3.378(8) no . .
O7 S1 3.483(5) no . 2_665
O7 S35 3.638(5) no . 2_666
O7 O14 3.254(8) no . .
O7 C1 3.132(8) no . 2_665
O7 C2 3.081(9) no . 2_665
O7 C34 3.492(10) no . 2_666
O8 S27 3.282(6) no . 2_666
O8 O14 3.000(8) no . .
O8 C34 3.691(11) no . 2_666
O8 C36 3.182(7) no . .
O8 C57 3.48(2) no . .
O9 O15 3.595(16) no . .
O9 C10 3.598(7) no . .
O9 C19 3.645(7) no . .
O9 C20 3.472(6) no . .
O10 C26 3.562(8) no . .
O10 C27 3.180(7) no . .
O11 S10 3.010(7) no . 2_655
O11 O13 3.249(16) no . .
O11 O15 3.55(2) no . .
O11 C12 2.979(8) no . 2_655
O12 S36 3.673(7) no . 2_656
O12 O13 2.849(13) no . .
O12 O14 3.042(11) no . 1_455
O12 C46 3.203(9) no . 1_455
O13 O3 3.583(13) no . 1_545
O13 O4 2.838(12) no . 1_545
O13 O11 3.249(16) no . .
O13 O12 2.849(13) no . .
O13 O14 3.481(11) no . 1_455
O13 C11 3.649(10) no . 2_655
O13 C12 3.483(11) no . 2_655
O13 C21 3.431(11) no . 2_655
O13 C22 3.189(9) no . 2_655
O13 C44 3.637(13) no . 2_656
O13 C45 3.655(14) no . 2_656
O13 C46 3.639(8) no . 1_455
O13 C52 3.500(12) no . 1_545
O14 S1 3.456(8) no . 2_665
O14 O7 3.254(8) no . .
O14 O8 3.000(8) no . .
O14 O12 3.042(11) no . 1_655
O14 O13 3.481(11) no . 1_655
O14 C1 3.535(10) no . 2_665
O14 C22 3.465(9) no . 2_755
O14 C53 3.658(9) no . .
O14 C54 3.641(9) no . .
O14 C56 3.678(12) no . 1_655
O15 O9 3.595(16) no . .
O15 O11 3.55(2) no . .
O15 C20 3.66(2) no . .
O15 C55 3.694(18) no . .
C1 O1 3.681(7) no . 2_565
C1 O3 3.312(8) no . 2_565
C1 O7 3.132(8) no . 2_665
C1 O14 3.535(10) no . 2_665
C1 C51 3.631(9) no . 2_565
C2 O3 3.297(9) no . 2_565
C2 O7 3.081(9) no . 2_665
C5 S7 3.673(6) no . 2_565
C9 O1 3.216(6) no . .
C10 O9 3.598(7) no . .
C11 O1 3.696(8) no . 2_665
C11 O5 3.277(6) no . 2_665
C11 O13 3.649(10) no . 2_655
C11 C51 3.605(9) no . 2_665
C12 O11 2.979(8) no . 2_655
C12 O13 3.483(11) no . 2_655
C19 O9 3.645(7) no . .
C20 S10 3.629(7) no . 2_655
C20 O9 3.472(6) no . .
C20 O15 3.66(2) no . .
C21 O3 3.129(7) no . 2_665
C21 O13 3.431(11) no . 2_655
C22 O13 3.189(9) no . 2_655
C22 O14 3.465(9) no . 2_755
C26 O2 3.282(8) no . .
C26 O10 3.562(8) no . .
C27 O6 3.378(8) no . .
C27 O10 3.180(7) no . .
C28 S29 3.503(5) no . .
C29 S29 3.671(5) no . .
C31 S31 3.599(5) no . .
C32 S33 3.542(5) no . .
C33 S33 3.630(6) no . .
C34 O7 3.492(10) no . 2_666
C34 O8 3.691(11) no . 2_666
C35 O4 3.666(17) no . 2_566
C35 C58 3.44(3) no . 2_656
C36 S27 3.535(7) no . 2_666
C36 O8 3.182(7) no . .
C37 S34 3.590(7) no . 2_656
C40 S39 3.681(5) no . .
C41 S40 3.688(5) no . 2_756
C43 C49 3.593(7) no . 2_756
C44 O2 3.298(12) no . 2_666
C44 O4 3.459(13) no . 2_666
C44 O13 3.637(13) no . 2_656
C44 C52 3.542(13) no . 2_666
C45 O13 3.655(14) no . 2_656
C46 O12 3.203(9) no . 1_655
C46 O13 3.639(8) no . 1_655
C47 S28 3.696(6) no . 2_656
C47 S30 3.657(5) no . .
C47 O4 3.077(7) no . 1_645
C47 C58 3.65(3) no . .
C48 S22 3.642(6) no . 1_655
C49 C43 3.593(7) no . 2_756
C50 S32 3.653(5) no . .
C50 S34 3.604(5) no . 2_756
C51 C1 3.631(9) no . 2_565
C51 C11 3.605(9) no . 2_665
C52 O13 3.500(12) no . 1_565
C52 C44 3.542(13) no . 2_666
C52 C58 3.624(19) no . 1_465
C53 S35 3.575(6) no . 2_666
C53 O14 3.658(9) no . .
C54 S35 3.579(6) no . 2_666
C54 O14 3.641(9) no . .
C55 O15 3.694(18) no . .
C56 O14 3.678(12) no . 1_455
C57 O8 3.48(2) no . .
C58 O3 3.12(2) no . 1_645
C58 O4 2.86(2) no . 1_645
C58 C35 3.44(3) no . 2_656
C58 C47 3.65(3) no . .
C58 C52 3.624(19) no . 1_645
S1 H2A 2.8284 no . .
S1 H2B 3.5845 no . .
S2 H1A 2.9099 no . .
S2 H1B 3.6352 no . .
S7 H10A 2.9101 no . .
S7 H10B 3.6051 no . .
S8 H9A 2.9109 no . .
S8 H9B 3.6086 no . .
S9 H12A 3.5858 no . .
S9 H12B 2.8463 no . .
S10 H11A 3.6063 no . .
S10 H11B 2.8822 no . .
S15 H20A 2.8575 no . .
S15 H20B 3.5981 no . .
S16 H19A 2.8713 no . .
S16 H19B 3.6059 no . .
S17 H22A 3.6204 no . .
S17 H22B 2.8876 no . .
S18 H21A 3.5966 no . .
S18 H21B 2.8480 no . .
S21 H27A 3.0220 no . .
S21 H27B 3.5732 no . .
S22 H26A 2.9921 no . .
S22 H26B 3.5755 no . .
S27 H35A 3.4059 no . .
S27 H35B 3.3260 no . .
S28 H34A 3.4347 no . .
S28 H34B 3.3641 no . .
S29 H37A 3.6009 no . .
S29 H37B 2.8430 no . .
S30 H36A 3.6172 no . .
S30 H36B 2.8700 no . .
S35 H45A 2.9472 no . .
S35 H45B 3.5772 no . .
S36 H44A 2.9264 no . .
S36 H44B 3.5649 no . .
S37 H47A 3.4539 no . .
S37 H47B 2.7852 no . .
S38 H46A 3.6004 no . .
S38 H46B 2.8571 no . .
O15 H58A 2.9202 no . .
O15 H58B 2.2365 no . .
O15 H58C 3.0065 no . .
C3 H1A 2.8178 no . .
C3 H1B 3.5571 no . .
C3 H2A 3.3439 no . .
C4 H1A 3.0027 no . .
C4 H2A 3.1706 no . .
C4 H2B 3.5811 no . .
C7 H9A 2.7989 no . .
C7 H9B 3.5342 no . .
C7 H10A 3.4350 no . .
C8 H9A 2.9784 no . .
C8 H10A 3.2284 no . .
C8 H10B 3.5576 no . .
C13 H11A 3.5722 no . .
C13 H11B 2.9364 no . .
C13 H12B 3.2161 no . .
C14 H11B 3.1258 no . .
C14 H12A 3.5686 no . .
C14 H12B 3.0258 no . .
C17 H19A 3.0018 no . .
C17 H19B 3.5770 no . .
C17 H20A 3.1460 no . .
C18 H19A 3.1859 no . .
C18 H20A 2.9802 no . .
C18 H20B 3.5751 no . .
C23 H21A 3.5699 no . .
C23 H21B 3.0370 no . .
C23 H22B 3.1057 no . .
C24 H21B 3.2081 no . .
C24 H22A 3.5601 no . .
C24 H22B 2.9179 no . .
C28 H26A 3.0794 no . .
C28 H26B 3.5265 no . .
C28 H27A 3.3360 no . .
C29 H26A 3.3396 no . .
C29 H27A 3.0710 no . .
C29 H27B 3.5591 no . .
C32 H34A 3.5383 no . .
C32 H34B 3.0769 no . .
C32 H35A 3.5002 no . .
C33 H34B 3.4704 no . .
C33 H35A 3.1210 no . .
C33 H35B 3.4720 no . .
C38 H36A 3.5801 no . .
C38 H36B 2.9309 no . .
C38 H37B 3.2079 no . .
C39 H36B 3.1032 no . .
C39 H37A 3.5878 no . .
C39 H37B 3.0381 no . .
C42 H44A 3.0678 no . .
C42 H44B 3.5286 no . .
C42 H45A 3.1948 no . .
C43 H44A 3.2690 no . .
C43 H45A 2.9907 no . .
C43 H45B 3.5392 no . .
C48 H46A 3.5925 no . .
C48 H46B 3.1050 no . .
C48 H47B 3.0724 no . .
C49 H46B 3.2842 no . .
C49 H47A 3.4977 no . .
C49 H47B 2.9367 no . .
C58 H15 3.0182 no . .
H1A H2A 2.8069 no . .
H1A H2B 2.3625 no . .
H1B H2A 2.3543 no . .
H1B H2B 2.2579 no . .
H9A H10A 2.7883 no . .
H9A H10B 2.3057 no . .
H9B H10A 2.3058 no . .
H9B H10B 2.2510 no . .
H11A H12A 2.2287 no . .
H11A H12B 2.3391 no . .
H11B H12A 2.3430 no . .
H11B H12B 2.7902 no . .
H15 H57A 2.1502 no . .
H15 H57B 2.3484 no . .
H15 H58A 3.5056 no . .
H15 H58B 3.0227 no . .
H19A H20A 2.8018 no . .
H19A H20B 2.3587 no . .
H19B H20A 2.3571 no . .
H19B H20B 2.2440 no . .
H21A H22A 2.2425 no . .
H21A H22B 2.3621 no . .
H21B H22A 2.3582 no . .
H21B H22B 2.8019 no . .
H26A H27A 2.7207 no . .
H26A H27B 2.1608 no . .
H26B H27A 2.1673 no . .
H26B H27B 2.2174 no . .
H34A H35A 2.4145 no . .
H34A H35B 1.8994 no . .
H34B H35A 1.9018 no . .
H34B H35B 2.4877 no . .
H36A H37A 2.2547 no . .
H36A H37B 2.3812 no . .
H36B H37A 2.3839 no . .
H36B H37B 2.8131 no . .
H44A H45A 2.7162 no . .
H44A H45B 2.1891 no . .
H44B H45A 2.1915 no . .
H44B H45B 2.1676 no . .
H46A H47A 2.0849 no . .
H46A H47B 2.1651 no . .
H46B H47A 2.2125 no . .
H46B H47B 2.6464 no . .
H57A H58A 2.1130 no . .
H57A H58B 2.6604 no . .
H57A H58C 2.5988 no . .
H57B H58A 2.6618 no . .
H57B H58B 2.5972 no . .
H57B H58C 2.1132 no . .
Fe1 H26B 3.4107 no . .
S1 H10A 3.0298 no . 2_565
S1 H19A 3.3027 no . 2_665
S1 H22A 3.6192 no . 1_465
S2 H12B 2.9897 no . .
S2 H21B 3.3232 no . 1_455
S2 H58B 3.3052 no . 2_655
S3 H10A 3.0930 no . 2_565
S8 H20A 2.8252 no . .
S9 H2A 3.4219 no . .
S9 H9A 3.2593 no . 2_665
S9 H9B 3.5857 no . 2_665
S9 H19B 3.5954 no . 2_665
S10 H13A 3.5809(14) no . 2_655
S10 H20A 3.2720 no . 2_655
S10 H20B 3.3789 no . 2_655
S10 H22B 2.9129 no . .
S15 H9A 2.8899 no . .
S16 H21B 2.8992 no . 2_755
S17 H11B 2.8806 no . .
S18 H10A 3.2205 no . 2_655
S18 H19A 2.9789 no . 2_755
S22 H37B 2.8272 no . .
S24 H37B 3.4219 no . .
S25 H26A 3.2873 no . 2_566
S26 H26A 3.2515 no . 2_566
S27 H36A 3.3309 no . 2_666
S27 H36B 3.1844 no . 2_666
S27 H46A 3.6763 no . 2_666
S28 H47A 3.5452 no . 2_656
S28 H47B 3.4792 no . 2_656
S28 H58C 2.7631 no . 2_656
S30 H47B 2.8864 no . .
S34 H37A 3.6152 no . 2_656
S34 H37B 3.1071 no . 2_656
S35 H26B 3.6433 no . 2_666
S36 H37A 3.4373 no . 2_656
S36 H46B 2.9423 no . 2_756
S37 H27B 3.4872 no . 1_655
S37 H36B 2.8204 no . .
S38 H44A 3.1888 no . 2_756
O1 H1A 2.8357 no . 2_565
O1 H1B 3.6978 no . 2_565
O1 H9A 3.4708 no . .
O1 H9B 2.3089 no . .
O1 H10B 3.4189 no . .
O1 H11A 3.1894 no . 2_665
O1 H11B 3.4482 no . 2_665
O2 H11A 3.5737 no . 2_665
O2 H26A 3.6249 no . .
O2 H26B 2.3158 no . .
O2 H35A 3.3244 no . 2_566
O2 H44A 2.8567 no . 2_666
O2 H44B 3.1246 no . 2_666
O3 H1A 2.6333 no . 2_565
O3 H1B 3.6099 no . 2_565
O3 H2B 2.8623 no . 2_565
O3 H9B 3.2754 no . .
O3 H11A 3.5703 no . 2_665
O3 H11B 3.1030 no . 2_665
O3 H21A 2.3810 no . 2_665
O3 H21B 3.5878 no . 2_665
O3 H58A 2.7748 no . 1_465
O3 H58B 2.6961 no . 1_465
O3 H58C 3.4335 no . 1_465
O4 H13A 3.564(6) no . 1_565
O4 H13B 2.956(6) no . 1_565
O4 H26B 3.6400 no . .
O4 H35A 2.7881 no . 2_566
O4 H44A 2.5836 no . 2_666
O4 H44B 3.5301 no . 2_666
O4 H46B 3.6244 no . 1_465
O4 H47A 2.4249 no . 1_465
O4 H58A 2.2973 no . 1_465
O4 H58B 3.2793 no . 1_465
O4 H58C 2.6507 no . 1_465
O5 H11A 2.5225 no . 2_665
O5 H19B 2.9559 no . .
O5 H44B 3.1616 no . 2_666
O6 H15 3.3599 no . .
O6 H26B 3.1495 no . .
O6 H27A 2.6164 no . .
O6 H27B 3.4300 no . .
O6 H36A 3.1786 no . .
O7 H1B 2.6948 no . 2_665
O7 H2A 2.4004 no . 2_665
O7 H2B 3.3247 no . 2_665
O7 H11A 3.4755 no . 2_665
O7 H14A 3.340(6) no . .
O7 H14B 3.320(5) no . .
O7 H34A 2.5303 no . 2_666
O7 H35B 3.4840 no . 2_666
O7 H44B 3.0870 no . 2_666
O8 H14A 2.514(4) no . .
O8 H14B 2.873(5) no . .
O8 H15 3.5889 no . .
O8 H34A 3.1016 no . 2_666
O8 H36A 2.3946 no . .
O8 H36B 3.1298 no . .
O8 H46A 3.4384 no . .
O8 H57A 2.7430 no . .
O8 H57B 3.4556 no . .
O9 H9A 3.5430 no . .
O9 H9B 3.4600 no . .
O9 H10B 2.7421 no . .
O9 H15 2.8771 no . .
O9 H19B 2.9333 no . .
O9 H20A 3.2825 no . .
O9 H20B 3.0065 no . .
O10 H14B 3.678(5) no . 1_455
O10 H26B 3.0558 no . .
O10 H27A 3.1732 no . .
O10 H27B 2.4591 no . .
O10 H34B 2.8934 no . 2_566
O11 H10B 2.9525 no . .
O11 H12A 2.3228 no . 2_655
O11 H12B 3.2962 no . 2_655
O11 H13A 2.600(10) no . .
O11 H15 3.2420 no . .
O11 H20A 3.5210 no . .
O11 H20B 3.1290 no . .
O11 H22B 3.3229 no . 2_655
O11 H45B 2.9560 no . 2_656
O12 H13A 2.841(7) no . .
O12 H13B 2.804(8) no . .
O12 H14A 3.520(9) no . 1_455
O12 H14B 2.584(8) no . 1_455
O12 H27B 3.1813 no . .
O12 H34B 3.4810 no . 2_566
O12 H45B 3.0665 no . 2_656
O12 H46A 2.9428 no . 1_455
O12 H46B 2.6219 no . 1_455
O13 H11A 3.4889 no . 2_655
O13 H11B 3.3343 no . 2_655
O13 H12A 2.6728 no . 2_655
O13 H14A 3.497(10) no . 1_455
O13 H14B 3.636(9) no . 1_455
O13 H21A 2.7868 no . 2_655
O13 H22A 2.8753 no . 2_655
O13 H22B 2.8512 no . 2_655
O13 H44A 3.0808 no . 2_656
O13 H44B 3.5709 no . 2_656
O13 H45B 2.9105 no . 2_656
O13 H46A 3.4520 no . 1_455
O13 H46B 3.0816 no . 1_455
O13 H47A 3.3589 no . 1_455
O13 H58A 2.7675 no . 1_455
O14 H1B 2.8258 no . 2_665
O14 H13A 3.537(6) no . 1_655
O14 H13B 2.794(7) no . 1_655
O14 H22A 2.4970 no . 2_755
O14 H34A 3.2820 no . 2_666
O14 H34B 3.6024 no . 2_666
O14 H46A 3.2275 no . .
O14 H57A 2.9794 no . .
O15 H2B 3.5785 no . 2_655
O15 H14A 3.59(2) no . .
O15 H20B 2.7445 no . .
O15 H21B 3.6447 no . 2_755
O15 H45A 3.3415 no . 2_656
C1 H10A 3.4722 no . 2_565
C1 H14B 3.632(5) no . 2_665
C1 H34A 3.4767 no . 1_554
C2 H12B 3.0648 no . .
C2 H34A 3.6980 no . 1_554
C2 H35B 3.4230 no . 1_554
C2 H58B 2.8684 no . 2_655
C3 H10A 3.0013 no . 2_565
C8 H20A 3.6029 no . .
C9 H1A 3.6270 no . 2_565
C9 H20A 3.3341 no . .
C10 H1A 3.5422 no . 2_565
C10 H20A 3.0519 no . .
C11 H2A 3.5536 no . .
C11 H13A 3.301(5) no . 2_655
C11 H22B 3.6646 no . .
C11 H44B 3.3369 no . 1_554
C12 H2A 3.3322 no . .
C12 H13A 2.914(5) no . 2_655
C12 H22B 3.3453 no . .
C12 H44B 3.3927 no . 1_554
C12 H45B 3.4219 no . 1_554
C19 H9A 3.1879 no . .
C19 H15 3.5829 no . .
C19 H21B 3.4560 no . 2_755
C20 H9A 3.3800 no . .
C20 H10B 3.5989 no . .
C20 H15 3.3362 no . .
C20 H21B 3.3645 no . 2_755
C21 H11B 3.3882 no . .
C21 H13A 3.235(6) no . 2_655
C21 H13B 3.297(6) no . 2_655
C21 H19A 3.4347 no . 2_755
C21 H58A 3.4975 no . 2_755
C21 H58B 3.6380 no . 2_755
C22 H11B 3.6801 no . .
C22 H13A 2.734(5) no . 2_655
C22 H13B 3.075(5) no . 2_655
C22 H14A 3.622(5) no . 2_755
C22 H19A 3.2991 no . 2_755
C27 H37B 3.3867 no . .
C29 H37B 3.0138 no . .
C31 H26A 3.3891 no . 2_566
C32 H26A 2.9251 no . 2_566
C33 H26A 2.9123 no . 2_566
C34 H1B 3.2558 no . 1_556
C34 H14B 3.174(7) no . 2_666
C34 H26A 3.6939 no . 2_566
C35 H1B 3.6419 no . 1_556
C35 H2B 3.4159 no . 1_556
C35 H58B 3.5103 no . 2_656
C35 H58C 2.5839 no . 2_656
C36 H27A 3.5123 no . .
C36 H46A 3.6461 no . .
C36 H47B 3.1658 no . .
C37 H27A 3.4167 no . .
C37 H47B 3.1078 no . .
C37 H57B 3.5194 no . .
C44 H11A 3.4243 no . 1_556
C44 H12A 3.5531 no . 1_556
C45 H12A 3.3578 no . 1_556
C45 H46B 3.4474 no . 2_756
C45 H57B 3.6971 no . 2_656
C46 H13B 3.291(5) no . 1_655
C46 H14B 3.629(5) no . .
C46 H36B 2.9947 no . .
C47 H13B 3.637(5) no . 1_655
C47 H36B 3.1558 no . .
C47 H44A 3.6866 no . 2_756
C47 H57A 3.6731 no . .
C47 H58A 3.3447 no . .
C47 H58C 3.2763 no . .
C51 H1A 2.8937 no . 2_565
C51 H1B 3.6773 no . 2_565
C51 H2B 3.5469 no . 2_565
C51 H9B 3.1207 no . .
C51 H11A 3.1079 no . 2_665
C51 H11B 3.1865 no . 2_665
C51 H21A 3.4180 no . 2_665
C51 H35A 3.4170 no . 2_566
C51 H58A 3.3550 no . 1_465
C51 H58B 3.5031 no . 1_465
C52 H11A 3.3460 no . 2_665
C52 H26B 3.2443 no . .
C52 H35A 2.8486 no . 2_566
C52 H44A 2.8814 no . 2_666
C52 H44B 3.3578 no . 2_666
C52 H47A 3.6165 no . 1_465
C52 H58A 3.1512 no . 1_465
C52 H58C 3.4115 no . 1_465
C53 H2A 3.4064 no . 2_665
C53 H11A 3.3005 no . 2_665
C53 H14A 3.456(5) no . .
C53 H19B 3.3638 no . .
C53 H34A 3.4213 no . 2_666
C53 H44B 3.1333 no . 2_666
C54 H14A 3.168(5) no . .
C54 H15 3.3837 no . .
C54 H27A 3.5721 no . .
C54 H34A 3.6177 no . 2_666
C54 H36A 3.0594 no . .
C54 H57A 3.3338 no . .
C55 H10B 2.8708 no . .
C55 H12A 3.5013 no . 2_655
C55 H13A 3.404(9) no . .
C55 H15 3.1669 no . .
C55 H20B 3.4433 no . .
C55 H45B 3.4484 no . 2_656
C56 H13A 3.497(8) no . .
C56 H14B 3.241(8) no . 1_455
C56 H27B 3.0644 no . .
C56 H34B 3.5170 no . 2_566
C56 H45B 3.4714 no . 2_656
C57 H13B 3.62(2) no . 1_655
C57 H14A 3.08(2) no . .
C57 H37A 3.4691 no . .
C57 H45A 3.4861 no . 2_656
C57 H47A 3.2542 no . .
C58 H2B 2.8615 no . 2_655
C58 H13B 3.18(2) no . 1_655
C58 H21A 3.1399 no . 2_755
C58 H35A 3.1573 no . 2_656
C58 H35B 2.9524 no . 2_656
C58 H47A 2.8395 no . .
H1A O1 2.8357 no . 2_565
H1A O3 2.6333 no . 2_565
H1A C9 3.6270 no . 2_565
H1A C10 3.5422 no . 2_565
H1A C51 2.8937 no . 2_565
H1A H9B 2.9848 no . 2_565
H1A H10A 2.9409 no . 2_565
H1A H10B 3.5599 no . 2_565
H1B O1 3.6978 no . 2_565
H1B O3 3.6099 no . 2_565
H1B O7 2.6948 no . 2_665
H1B O14 2.8258 no . 2_665
H1B C34 3.2558 no . 1_554
H1B C35 3.6419 no . 1_554
H1B C51 3.6773 no . 2_565
H1B H14A 3.5168 no . 2_665
H1B H14B 2.7791 no . 2_665
H1B H34A 2.6100 no . 1_554
H1B H34B 3.1099 no . 1_554
H1B H35A 3.5444 no . 1_554
H1B H35B 3.2894 no . 1_554
H2A S9 3.4219 no . .
H2A O7 2.4004 no . 2_665
H2A C11 3.5536 no . .
H2A C12 3.3322 no . .
H2A C53 3.4064 no . 2_665
H2A H11A 3.4303 no . .
H2A H12B 2.4638 no . .
H2A H34A 3.6024 no . 1_554
H2A H35B 3.4898 no . 1_554
H2A H44B 3.6496 no . 1_554
H2A H58B 3.3869 no . 2_655
H2B O3 2.8623 no . 2_565
H2B O7 3.3247 no . 2_665
H2B O15 3.5785 no . 2_655
H2B C35 3.4159 no . 1_554
H2B C51 3.5469 no . 2_565
H2B C58 2.8615 no . 2_655
H2B H12B 3.3595 no . .
H2B H34A 3.3433 no . 1_554
H2B H35A 3.3418 no . 1_554
H2B H35B 2.6530 no . 1_554
H2B H58A 3.4108 no . 2_655
H2B H58B 1.9992 no . 2_655
H2B H58C 2.9870 no . 2_655
H9A S9 3.2593 no . 2_665
H9A S15 2.8899 no . .
H9A O1 3.4708 no . .
H9A O9 3.5430 no . .
H9A C19 3.1879 no . .
H9A C20 3.3800 no . .
H9A H19B 2.9529 no . .
H9A H20A 2.6978 no . .
H9B S9 3.5857 no . 2_665
H9B O1 2.3089 no . .
H9B O3 3.2754 no . .
H9B O9 3.4600 no . .
H9B C51 3.1207 no . .
H9B H1A 2.9848 no . 2_565
H9B H11B 3.5615 no . 2_665
H10A S1 3.0298 no . 2_565
H10A S3 3.0930 no . 2_565
H10A S18 3.2205 no . 2_655
H10A C1 3.4722 no . 2_565
H10A C3 3.0013 no . 2_565
H10A H1A 2.9409 no . 2_565
H10B O1 3.4189 no . .
H10B O9 2.7421 no . .
H10B O11 2.9525 no . .
H10B C20 3.5989 no . .
H10B C55 2.8708 no . .
H10B H1A 3.5599 no . 2_565
H10B H20A 2.7524 no . .
H10B H20B 3.6800 no . .
H11A O1 3.1894 no . 2_665
H11A O2 3.5737 no . 2_665
H11A O3 3.5703 no . 2_665
H11A O5 2.5225 no . 2_665
H11A O7 3.4755 no . 2_665
H11A O13 3.4889 no . 2_655
H11A C44 3.4243 no . 1_554
H11A C51 3.1079 no . 2_665
H11A C52 3.3460 no . 2_665
H11A C53 3.3005 no . 2_665
H11A H2A 3.4303 no . .
H11A H13A 3.3439 no . 2_655
H11A H44A 3.5290 no . 1_554
H11A H44B 2.5362 no . 1_554
H11B S17 2.8806 no . .
H11B O1 3.4482 no . 2_665
H11B O3 3.1030 no . 2_665
H11B O13 3.3343 no . 2_655
H11B C21 3.3882 no . .
H11B C22 3.6801 no . .
H11B C51 3.1865 no . 2_665
H11B H9B 3.5615 no . 2_665
H11B H13A 2.9971 no . 2_655
H11B H21A 3.1822 no . .
H11B H22B 3.0275 no . .
H12A O11 2.3228 no . 2_655
H12A O13 2.6728 no . 2_655
H12A C44 3.5531 no . 1_554
H12A C45 3.3578 no . 1_554
H12A C55 3.5013 no . 2_655
H12A H13A 2.1220 no . 2_655
H12A H13B 3.4739 no . 2_655
H12A H22B 3.0866 no . .
H12A H44A 3.6955 no . 1_554
H12A H44B 2.9776 no . 1_554
H12A H45A 3.5049 no . 1_554
H12A H45B 2.5983 no . 1_554
H12B S2 2.9897 no . .
H12B O11 3.2962 no . 2_655
H12B C2 3.0648 no . .
H12B H2A 2.4638 no . .
H12B H2B 3.3595 no . .
H12B H13A 3.6788 no . 2_655
H12B H44B 3.2909 no . 1_554
H12B H45A 3.6910 no . 1_554
H12B H45B 3.4295 no . 1_554
H13A S10 3.5809(14) no . 2_655
H13A O4 3.564(6) no . 1_545
H13A O11 2.600(10) no . .
H13A O12 2.841(7) no . .
H13A O14 3.537(6) no . 1_455
H13A C11 3.301(5) no . 2_655
H13A C12 2.914(5) no . 2_655
H13A C21 3.235(6) no . 2_655
H13A C22 2.734(5) no . 2_655
H13A C55 3.404(9) no . .
H13A C56 3.497(8) no . .
H13A H11A 3.3439 no . 2_655
H13A H11B 2.9971 no . 2_655
H13A H12A 2.1220 no . 2_655
H13A H12B 3.6788 no . 2_655
H13A H21A 2.7974 no . 2_655
H13A H22A 2.5483 no . 2_655
H13A H22B 2.2131 no . 2_655
H13A H44A 3.5633 no . 2_656
H13A H45B 2.9391 no . 2_656
H13A H46B 3.6843 no . 1_455
H13A H58A 3.4213 no . 1_455
H13B O4 2.956(6) no . 1_545
H13B O12 2.804(8) no . .
H13B O14 2.794(7) no . 1_455
H13B C21 3.297(6) no . 2_655
H13B C22 3.075(5) no . 2_655
H13B C46 3.291(5) no . 1_455
H13B C47 3.637(5) no . 1_455
H13B C57 3.62(2) no . 1_455
H13B C58 3.18(2) no . 1_455
H13B H12A 3.4739 no . 2_655
H13B H14A 2.69860(17) no . 1_455
H13B H14B 2.98993(15) no . 1_455
H13B H21A 2.6335 no . 2_655
H13B H22A 2.5516 no . 2_655
H13B H22B 2.9925 no . 2_655
H13B H44A 3.6174 no . 2_656
H13B H45B 3.5693 no . 2_656
H13B H46A 2.9174 no . 1_455
H13B H46B 2.9387 no . 1_455
H13B H47A 2.9848 no . 1_455
H13B H57A 3.0909 no . 1_455
H13B H58A 2.2655 no . 1_455
H13B H58B 3.6899 no . 1_455
H14A O7 3.340(6) no . .
H14A O8 2.514(4) no . .
H14A O12 3.520(9) no . 1_655
H14A O13 3.497(10) no . 1_655
H14A O15 3.59(2) no . .
H14A C22 3.622(5) no . 2_755
H14A C53 3.456(5) no . .
H14A C54 3.168(5) no . .
H14A C57 3.08(2) no . .
H14A H1B 3.5168 no . 2_665
H14A H13B 2.69860(17) no . 1_655
H14A H15 3.3810 no . .
H14A H22A 2.6744 no . 2_755
H14A H34A 3.6152 no . 2_666
H14A H46A 2.9930 no . .
H14A H57A 2.1564 no . .
H14A H57B 3.6938 no . .
H14A H58A 3.3707 no . .
H14B O7 3.320(5) no . .
H14B O8 2.873(5) no . .
H14B O10 3.678(5) no . 1_655
H14B O12 2.584(8) no . 1_655
H14B O13 3.636(9) no . 1_655
H14B C1 3.632(5) no . 2_665
H14B C34 3.174(7) no . 2_666
H14B C46 3.629(5) no . .
H14B C56 3.241(8) no . 1_655
H14B H1B 2.7791 no . 2_665
H14B H13B 2.98993(15) no . 1_655
H14B H22A 3.2012 no . 2_755
H14B H34A 2.7213 no . 2_666
H14B H34B 2.8422 no . 2_666
H14B H46A 2.7538 no . .
H14B H57A 3.2756 no . .
H15 O6 3.3599 no . .
H15 O8 3.5889 no . .
H15 O9 2.8771 no . .
H15 O11 3.2420 no . .
H15 C19 3.5829 no . .
H15 C20 3.3362 no . .
H15 C54 3.3837 no . .
H15 C55 3.1669 no . .
H15 H14A 3.3810 no . .
H15 H19A 3.5084 no . .
H15 H19B 3.2512 no . .
H15 H20B 2.4607 no . .
H19A S1 3.3027 no . 2_665
H19A S18 2.9789 no . 2_755
H19A C21 3.4347 no . 2_755
H19A C22 3.2991 no . 2_755
H19A H15 3.5084 no . .
H19A H21B 2.7173 no . 2_755
H19A H22A 3.0868 no . 2_755
H19B S9 3.5954 no . 2_665
H19B O5 2.9559 no . .
H19B O9 2.9333 no . .
H19B C53 3.3638 no . .
H19B H9A 2.9529 no . .
H19B H15 3.2512 no . .
H20A S8 2.8252 no . .
H20A S10 3.2720 no . 2_655
H20A O9 3.2825 no . .
H20A O11 3.5210 no . .
H20A C8 3.6029 no . .
H20A C9 3.3341 no . .
H20A C10 3.0519 no . .
H20A H9A 2.6978 no . .
H20A H10B 2.7524 no . .
H20B S10 3.3789 no . 2_655
H20B O9 3.0065 no . .
H20B O11 3.1290 no . .
H20B O15 2.7445 no . .
H20B C55 3.4433 no . .
H20B H10B 3.6800 no . .
H20B H15 2.4607 no . .
H20B H21B 3.2668 no . 2_755
H21A O3 2.3810 no . 2_665
H21A O13 2.7868 no . 2_655
H21A C51 3.4180 no . 2_665
H21A C58 3.1399 no . 2_755
H21A H11B 3.1822 no . .
H21A H13A 2.7974 no . 2_655
H21A H13B 2.6335 no . 2_655
H21A H58A 2.5987 no . 2_755
H21A H58B 2.8841 no . 2_755
H21B S2 3.3232 no . 1_655
H21B S16 2.8992 no . 2_755
H21B O3 3.5878 no . 2_665
H21B O15 3.6447 no . 2_755
H21B C19 3.4560 no . 2_755
H21B C20 3.3645 no . 2_755
H21B H19A 2.7173 no . 2_755
H21B H20B 3.2668 no . 2_755
H21B H58A 3.6659 no . 2_755
H21B H58B 3.5000 no . 2_755
H22A S1 3.6192 no . 1_645
H22A O13 2.8753 no . 2_655
H22A O14 2.4970 no . 2_755
H22A H13A 2.5483 no . 2_655
H22A H13B 2.5516 no . 2_655
H22A H14A 2.6744 no . 2_755
H22A H14B 3.2012 no . 2_755
H22A H19A 3.0868 no . 2_755
H22B S10 2.9129 no . .
H22B O11 3.3229 no . 2_655
H22B O13 2.8512 no . 2_655
H22B C11 3.6646 no . .
H22B C12 3.3453 no . .
H22B H11B 3.0275 no . .
H22B H12A 3.0866 no . .
H22B H13A 2.2131 no . 2_655
H22B H13B 2.9925 no . 2_655
H26A S25 3.2873 no . 2_566
H26A S26 3.2515 no . 2_566
H26A O2 3.6249 no . .
H26A C31 3.3891 no . 2_566
H26A C32 2.9251 no . 2_566
H26A C33 2.9123 no . 2_566
H26A C34 3.6939 no . 2_566
H26A H34B 3.2664 no . 2_566
H26A H35A 3.3787 no . 2_566
H26B Fe1 3.4107 no . .
H26B S35 3.6433 no . 2_666
H26B O2 2.3158 no . .
H26B O4 3.6400 no . .
H26B O6 3.1495 no . .
H26B O10 3.0558 no . .
H26B C52 3.2443 no . .
H26B H34B 3.6449 no . 2_566
H26B H35A 3.5132 no . 2_566
H27A O6 2.6164 no . .
H27A O10 3.1732 no . .
H27A C36 3.5123 no . .
H27A C37 3.4167 no . .
H27A C54 3.5721 no . .
H27A H36A 2.9083 no . .
H27A H37A 3.3724 no . .
H27A H37B 2.8812 no . .
H27B S37 3.4872 no . 1_455
H27B O6 3.4300 no . .
H27B O10 2.4591 no . .
H27B O12 3.1813 no . .
H27B C56 3.0644 no . .
H27B H34B 3.2731 no . 2_566
H34A O7 2.5303 no . 2_666
H34A O8 3.1016 no . 2_666
H34A O14 3.2820 no . 2_666
H34A C1 3.4767 no . 1_556
H34A C2 3.6980 no . 1_556
H34A C53 3.4213 no . 2_666
H34A C54 3.6177 no . 2_666
H34A H1B 2.6100 no . 1_556
H34A H2A 3.6024 no . 1_556
H34A H2B 3.3433 no . 1_556
H34A H14A 3.6152 no . 2_666
H34A H14B 2.7213 no . 2_666
H34B O10 2.8934 no . 2_566
H34B O12 3.4810 no . 2_566
H34B O14 3.6024 no . 2_666
H34B C56 3.5170 no . 2_566
H34B H1B 3.1099 no . 1_556
H34B H14B 2.8422 no . 2_666
H34B H26A 3.2664 no . 2_566
H34B H26B 3.6449 no . 2_566
H34B H27B 3.2731 no . 2_566
H35A O2 3.3244 no . 2_566
H35A O4 2.7881 no . 2_566
H35A C51 3.4170 no . 2_566
H35A C52 2.8486 no . 2_566
H35A C58 3.1573 no . 2_656
H35A H1B 3.5444 no . 1_556
H35A H2B 3.3418 no . 1_556
H35A H26A 3.3787 no . 2_566
H35A H26B 3.5132 no . 2_566
H35A H58A 3.4629 no . 2_656
H35A H58B 3.2664 no . 2_656
H35A H58C 2.3633 no . 2_656
H35B O7 3.4840 no . 2_666
H35B C2 3.4230 no . 1_556
H35B C58 2.9524 no . 2_656
H35B H1B 3.2894 no . 1_556
H35B H2A 3.4898 no . 1_556
H35B H2B 2.6530 no . 1_556
H35B H45A 3.1011 no . .
H35B H57B 3.6430 no . 2_656
H35B H58A 3.6366 no . 2_656
H35B H58B 2.8629 no . 2_656
H35B H58C 2.2336 no . 2_656
H36A S27 3.3309 no . 2_666
H36A O6 3.1786 no . .
H36A O8 2.3946 no . .
H36A C54 3.0594 no . .
H36A H27A 2.9083 no . .
H36A H47B 3.6858 no . .
H36B S27 3.1844 no . 2_666
H36B S37 2.8204 no . .
H36B O8 3.1298 no . .
H36B C46 2.9947 no . .
H36B C47 3.1558 no . .
H36B H46A 2.7564 no . .
H36B H47A 3.5560 no . .
H36B H47B 2.4405 no . .
H37A S34 3.6152 no . 2_656
H37A S36 3.4373 no . 2_656
H37A C57 3.4691 no . .
H37A H27A 3.3724 no . .
H37A H47B 2.9402 no . .
H37A H57A 3.5771 no . .
H37A H57B 2.5886 no . .
H37B S22 2.8272 no . .
H37B S24 3.4219 no . .
H37B S34 3.1071 no . 2_656
H37B C27 3.3867 no . .
H37B C29 3.0138 no . .
H37B H27A 2.8812 no . .
H44A S38 3.1888 no . 2_756
H44A O2 2.8567 no . 2_666
H44A O4 2.5836 no . 2_666
H44A O13 3.0808 no . 2_656
H44A C47 3.6866 no . 2_756
H44A C52 2.8814 no . 2_666
H44A H11A 3.5290 no . 1_556
H44A H12A 3.6955 no . 1_556
H44A H13A 3.5633 no . 2_656
H44A H13B 3.6174 no . 2_656
H44A H46B 3.0632 no . 2_756
H44A H47A 3.5157 no . 2_756
H44B O2 3.1246 no . 2_666
H44B O4 3.5301 no . 2_666
H44B O5 3.1616 no . 2_666
H44B O7 3.0870 no . 2_666
H44B O13 3.5709 no . 2_656
H44B C11 3.3369 no . 1_556
H44B C12 3.3927 no . 1_556
H44B C52 3.3578 no . 2_666
H44B C53 3.1333 no . 2_666
H44B H2A 3.6496 no . 1_556
H44B H11A 2.5362 no . 1_556
H44B H12A 2.9776 no . 1_556
H44B H12B 3.2909 no . 1_556
H45A O15 3.3415 no . 2_656
H45A C57 3.4861 no . 2_656
H45A H12A 3.5049 no . 1_556
H45A H12B 3.6910 no . 1_556
H45A H35B 3.1011 no . .
H45A H57B 2.9670 no . 2_656
H45A H58C 3.5733 no . 2_656
H45B O11 2.9560 no . 2_656
H45B O12 3.0665 no . 2_656
H45B O13 2.9105 no . 2_656
H45B C12 3.4219 no . 1_556
H45B C55 3.4484 no . 2_656
H45B C56 3.4714 no . 2_656
H45B H12A 2.5983 no . 1_556
H45B H12B 3.4295 no . 1_556
H45B H13A 2.9391 no . 2_656
H45B H13B 3.5693 no . 2_656
H45B H46B 3.2473 no . 2_756
H46A S27 3.6763 no . 2_666
H46A O8 3.4384 no . .
H46A O12 2.9428 no . 1_655
H46A O13 3.4520 no . 1_655
H46A O14 3.2275 no . .
H46A C36 3.6461 no . .
H46A H13B 2.9174 no . 1_655
H46A H14A 2.9930 no . .
H46A H14B 2.7538 no . .
H46A H36B 2.7564 no . .
H46A H57A 3.0924 no . .
H46A H58A 3.5367 no . .
H46B S36 2.9423 no . 2_756
H46B O4 3.6244 no . 1_645
H46B O12 2.6219 no . 1_655
H46B O13 3.0816 no . 1_655
H46B C45 3.4474 no . 2_756
H46B H13A 3.6843 no . 1_655
H46B H13B 2.9387 no . 1_655
H46B H44A 3.0632 no . 2_756
H46B H45B 3.2473 no . 2_756
H47A S28 3.5452 no . 2_656
H47A O4 2.4249 no . 1_645
H47A O13 3.3589 no . 1_655
H47A C52 3.6165 no . 1_645
H47A C57 3.2542 no . .
H47A C58 2.8395 no . .
H47A H13B 2.9848 no . 1_655
H47A H36B 3.5560 no . .
H47A H44A 3.5157 no . 2_756
H47A H57A 3.0645 no . .
H47A H57B 3.2826 no . .
H47A H58A 2.4809 no . .
H47A H58C 2.5495 no . .
H47B S28 3.4792 no . 2_656
H47B S30 2.8864 no . .
H47B C36 3.1658 no . .
H47B C37 3.1078 no . .
H47B H36A 3.6858 no . .
H47B H36B 2.4405 no . .
H47B H37A 2.9402 no . .
H47B H57A 3.5139 no . .
H47B H57B 3.4053 no . .
H47B H58A 3.6105 no . .
H47B H58C 3.3113 no . .
H57A O8 2.7430 no . .
H57A O14 2.9794 no . .
H57A C47 3.6731 no . .
H57A C54 3.3338 no . .
H57A H13B 3.0909 no . 1_655
H57A H14A 2.1564 no . .
H57A H14B 3.2756 no . .
H57A H37A 3.5771 no . .
H57A H46A 3.0924 no . .
H57A H47A 3.0645 no . .
H57A H47B 3.5139 no . .
H57B O8 3.4556 no . .
H57B C37 3.5194 no . .
H57B C45 3.6971 no . 2_656
H57B H14A 3.6938 no . .
H57B H35B 3.6430 no . 2_656
H57B H37A 2.5886 no . .
H57B H45A 2.9670 no . 2_656
H57B H47A 3.2826 no . .
H57B H47B 3.4053 no . .
H58A O3 2.7748 no . 1_645
H58A O4 2.2973 no . 1_645
H58A O13 2.7675 no . 1_655
H58A C21 3.4975 no . 2_755
H58A C47 3.3447 no . .
H58A C51 3.3550 no . 1_645
H58A C52 3.1512 no . 1_645
H58A H2B 3.4108 no . 2_655
H58A H13A 3.4213 no . 1_655
H58A H13B 2.2655 no . 1_655
H58A H14A 3.3707 no . .
H58A H21A 2.5987 no . 2_755
H58A H21B 3.6659 no . 2_755
H58A H35A 3.4629 no . 2_656
H58A H35B 3.6366 no . 2_656
H58A H46A 3.5367 no . .
H58A H47A 2.4809 no . .
H58A H47B 3.6105 no . .
H58B S2 3.3052 no . 2_655
H58B O3 2.6961 no . 1_645
H58B O4 3.2793 no . 1_645
H58B C2 2.8684 no . 2_655
H58B C21 3.6380 no . 2_755
H58B C35 3.5103 no . 2_656
H58B C51 3.5031 no . 1_645
H58B H2A 3.3869 no . 2_655
H58B H2B 1.9992 no . 2_655
H58B H13B 3.6899 no . 1_655
H58B H21A 2.8841 no . 2_755
H58B H21B 3.5000 no . 2_755
H58B H35A 3.2664 no . 2_656
H58B H35B 2.8629 no . 2_656
H58C S28 2.7631 no . 2_656
H58C O3 3.4335 no . 1_645
H58C O4 2.6507 no . 1_645
H58C C35 2.5839 no . 2_656
H58C C47 3.2763 no . .
H58C C52 3.4115 no . 1_645
H58C H2B 2.9870 no . 2_655
H58C H35A 2.3633 no . 2_656
H58C H35B 2.2336 no . 2_656
H58C H45A 3.5733 no . 2_656
H58C H47A 2.5495 no . .
H58C H47B 3.3113 no . .

loop_
_geom_hbond_atom_site_label_D
_geom_hbond_atom_site_label_H
_geom_hbond_atom_site_label_A
_geom_hbond_site_symmetry_D
_geom_hbond_site_symmetry_H
_geom_hbond_site_symmetry_A
_geom_hbond_distance_DA
_geom_hbond_distance_DH
_geom_hbond_distance_HA
_geom_hbond_angle_DHA
_geom_hbond_publ_flag
O14 H14A O8 . . . 3.000(8) 0.843(9) 2.514(4) 117.7(5) no
O15 H15 O15 . . . 0.00(5) 0.820 0.820 0.0 no

loop_
_geom_torsion_atom_site_label_1
_geom_torsion_atom_site_label_2
_geom_torsion_atom_site_label_3
_geom_torsion_atom_site_label_4
_geom_torsion
_geom_torsion_publ_flag
_geom_torsion_site_symmetry_1
_geom_torsion_site_symmetry_2
_geom_torsion_site_symmetry_3
_geom_torsion_site_symmetry_4
O1 Fe1 O2 C52 0.6(3) no . . . .
O2 Fe1 O1 C51 -0.1(3) no . . . .
O1 Fe1 O5 C53 167.0(3) no . . . .
O5 Fe1 O1 C51 -95.0(3) no . . . .
O1 Fe1 O9 C55 -99.3(3) no . . . .
O9 Fe1 O1 C51 169.7(3) no . . . .
O1 Fe1 O10 C56 93.7(2) no . . . .
O10 Fe1 O1 C51 88.2(3) no . . . .
O2 Fe1 O5 C53 86.7(3) no . . . .
O5 Fe1 O2 C52 91.4(3) no . . . .
O2 Fe1 O6 C54 -97.1(3) no . . . .
O6 Fe1 O2 C52 172.5(3) no . . . .
O2 Fe1 O10 C56 173.8(2) no . . . .
O10 Fe1 O2 C52 -96.5(3) no . . . .
O5 Fe1 O6 C54 -2.6(2) no . . . .
O6 Fe1 O5 C53 -6.2(2) no . . . .
O5 Fe1 O9 C55 168.9(3) no . . . .
O9 Fe1 O5 C53 -101.2(3) no . . . .
O6 Fe1 O9 C55 87.6(3) no . . . .
O9 Fe1 O6 C54 91.9(3) no . . . .
O6 Fe1 O10 C56 -92.6(2) no . . . .
O10 Fe1 O6 C54 173.2(2) no . . . .
O9 Fe1 O10 C56 3.1(2) no . . . .
O10 Fe1 O9 C55 -2.5(3) no . . . .
C1 S1 C3 S3 -150.3(3) no . . . .
C1 S1 C3 C4 27.7(5) no . . . .
C3 S1 C1 C2 -60.9(4) no . . . .
C2 S2 C4 S4 176.0(3) no . . . .
C2 S2 C4 C3 -3.9(5) no . . . .
C4 S2 C2 C1 -31.4(5) no . . . .
C3 S3 C5 S4 4.2(3) no . . . .
C3 S3 C5 C6 -174.2(4) no . . . .
C5 S3 C3 S1 176.1(3) no . . . .
C5 S3 C3 C4 -2.1(4) no . . . .
C4 S4 C5 S3 -4.4(3) no . . . .
C4 S4 C5 C6 174.0(4) no . . . .
C5 S4 C4 S2 -176.9(3) no . . . .
C5 S4 C4 C3 3.0(4) no . . . .
C6 S5 C7 S7 -178.3(3) no . . . .
C6 S5 C7 C8 4.6(4) no . . . .
C7 S5 C6 S6 -7.1(4) no . . . .
C7 S5 C6 C5 172.9(4) no . . . .
C6 S6 C8 S8 176.2(3) no . . . .
C6 S6 C8 C7 -3.8(4) no . . . .
C8 S6 C6 S5 6.9(4) no . . . .
C8 S6 C6 C5 -173.1(4) no . . . .
C7 S7 C9 C10 -60.3(4) no . . . .
C9 S7 C7 S5 -149.6(4) no . . . .
C9 S7 C7 C8 27.2(5) no . . . .
C8 S8 C10 C9 -25.2(4) no . . . .
C10 S8 C8 S6 172.1(3) no . . . .
C10 S8 C8 C7 -7.9(5) no . . . .
C11 S9 C13 S11 162.6(3) no . . . .
C11 S9 C13 C14 -18.2(5) no . . . .
C13 S9 C11 C12 50.5(4) no . . . .
C12 S10 C14 S12 171.3(3) no . . . .
C12 S10 C14 C13 -8.9(5) no . . . .
C14 S10 C12 C11 42.2(4) no . . . .
C13 S11 C15 S12 5.1(4) no . . . .
C13 S11 C15 C16 -175.4(4) no . . . .
C15 S11 C13 S9 176.0(3) no . . . .
C15 S11 C13 C14 -3.3(4) no . . . .
C14 S12 C15 S11 -5.0(4) no . . . .
C14 S12 C15 C16 175.5(4) no . . . .
C15 S12 C14 S10 -177.4(3) no . . . .
C15 S12 C14 C13 2.8(4) no . . . .
C16 S13 C17 S15 179.5(3) no . . . .
C16 S13 C17 C18 0.1(4) no . . . .
C17 S13 C16 S14 -0.9(4) no . . . .
C17 S13 C16 C15 178.9(4) no . . . .
C16 S14 C18 S16 178.2(3) no . . . .
C16 S14 C18 C17 -1.2(4) no . . . .
C18 S14 C16 S13 1.2(4) no . . . .
C18 S14 C16 C15 -178.6(4) no . . . .
C17 S15 C19 C20 -45.4(4) no . . . .
C19 S15 C17 S13 -168.4(3) no . . . .
C19 S15 C17 C18 10.9(5) no . . . .
C18 S16 C20 C19 -47.2(4) no . . . .
C20 S16 C18 S14 -167.1(3) no . . . .
C20 S16 C18 C17 12.2(5) no . . . .
C21 S17 C23 S19 173.0(3) no . . . .
C21 S17 C23 C24 -6.6(5) no . . . .
C23 S17 C21 C22 41.6(4) no . . . .
C22 S18 C24 S20 161.3(3) no . . . .
C22 S18 C24 C23 -17.6(5) no . . . .
C24 S18 C22 C21 51.5(4) no . . . .
C23 S19 C25 S20 0.1(4) no . . . .
C23 S19 C25 C25 -178.6(4) no . . . 2_755
C25 S19 C23 S17 -179.9(3) no . . . .
C25 S19 C23 C24 -0.2(4) no . . . .
C24 S20 C25 S19 -0.0(4) no . . . .
C24 S20 C25 C25 178.7(4) no . . . 2_755
C25 S20 C24 S18 -179.2(3) no . . . .
C25 S20 C24 C23 -0.1(4) no . . . .
C26 S21 C28 S23 -173.0(3) no . . . .
C26 S21 C28 C29 10.2(5) no . . . .
C28 S21 C26 C27 -34.1(7) no . . . .
C27 S22 C29 S24 -165.3(3) no . . . .
C27 S22 C29 C28 15.7(4) no . . . .
C29 S22 C27 C26 -37.8(6) no . . . .
C28 S23 C30 S24 -3.2(3) no . . . .
C28 S23 C30 C31 179.3(3) no . . . .
C30 S23 C28 S21 -174.3(3) no . . . .
C30 S23 C28 C29 2.8(4) no . . . .
C29 S24 C30 S23 2.6(3) no . . . .
C29 S24 C30 C31 -179.9(3) no . . . .
C30 S24 C29 S22 -179.9(3) no . . . .
C30 S24 C29 C28 -0.7(3) no . . . .
C31 S25 C32 S27 178.3(3) no . . . .
C31 S25 C32 C33 -1.7(4) no . . . .
C32 S25 C31 S26 3.4(3) no . . . .
C32 S25 C31 C30 -177.9(3) no . . . .
C31 S26 C33 S28 179.9(3) no . . . .
C31 S26 C33 C32 2.5(4) no . . . .
C33 S26 C31 S25 -3.6(3) no . . . .
C33 S26 C31 C30 177.7(3) no . . . .
C32 S27 C34 C35 35.0(6) no . . . .
C34 S27 C32 S25 146.0(3) no . . . .
C34 S27 C32 C33 -33.9(4) no . . . .
C33 S28 C35 C34 -25.9(13) no . . . .
C35 S28 C33 S26 -148.8(6) no . . . .
C35 S28 C33 C32 28.5(7) no . . . .
C36 S29 C38 S31 162.4(3) no . . . .
C36 S29 C38 C39 -17.1(5) no . . . .
C38 S29 C36 C37 51.9(4) no . . . .
C37 S30 C39 S32 172.4(3) no . . . .
C37 S30 C39 C38 -7.4(5) no . . . .
C39 S30 C37 C36 43.0(4) no . . . .
C38 S31 C40 S32 3.4(3) no . . . .
C38 S31 C40 C41 -176.8(4) no . . . .
C40 S31 C38 S29 179.0(3) no . . . .
C40 S31 C38 C39 -1.5(4) no . . . .
C39 S32 C40 S31 -3.7(3) no . . . .
C39 S32 C40 C41 176.4(4) no . . . .
C40 S32 C39 S30 -177.1(3) no . . . .
C40 S32 C39 C38 2.8(4) no . . . .
C41 S33 C42 S35 -177.8(3) no . . . .
C41 S33 C42 C43 2.5(4) no . . . .
C42 S33 C41 S34 -6.2(3) no . . . .
C42 S33 C41 C40 175.2(4) no . . . .
C41 S34 C43 S36 173.5(3) no . . . .
C41 S34 C43 C42 -5.4(4) no . . . .
C43 S34 C41 S33 7.0(3) no . . . .
C43 S34 C41 C40 -174.3(4) no . . . .
C42 S35 C44 C45 -35.1(7) no . . . .
C44 S35 C42 S33 -175.9(4) no . . . .
C44 S35 C42 C43 3.9(6) no . . . .
C43 S36 C45 C44 -42.3(6) no . . . .
C45 S36 C43 S34 -167.1(4) no . . . .
C45 S36 C43 C42 11.6(6) no . . . .
C46 S37 C48 S39 177.5(3) no . . . .
C46 S37 C48 C49 -3.7(5) no . . . .
C48 S37 C46 C47 37.8(4) no . . . .
C47 S38 C49 S40 157.0(3) no . . . .
C47 S38 C49 C48 -21.8(5) no . . . .
C49 S38 C47 C46 55.6(3) no . . . .
C48 S39 C50 S40 -4.8(3) no . . . .
C48 S39 C50 C50 176.3(4) no . . . 2_756
C50 S39 C48 S37 -178.0(3) no . . . .
C50 S39 C48 C49 3.1(4) no . . . .
C49 S40 C50 S39 4.7(3) no . . . .
C49 S40 C50 C50 -176.5(4) no . . . 2_756
C50 S40 C49 S38 178.4(3) no . . . .
C50 S40 C49 C48 -2.7(4) no . . . .
Fe1 O1 C51 O3 -179.5(5) no . . . .
Fe1 O1 C51 C52 -0.2(6) no . . . .
Fe1 O2 C52 O4 -177.6(5) no . . . .
Fe1 O2 C52 C51 -0.8(7) no . . . .
Fe1 O5 C53 O7 -164.9(4) no . . . .
Fe1 O5 C53 C54 12.5(5) no . . . .
Fe1 O6 C54 O8 -170.7(4) no . . . .
Fe1 O6 C54 C53 9.2(5) no . . . .
Fe1 O9 C55 O11 -175.4(5) no . . . .
Fe1 O9 C55 C56 1.7(7) no . . . .
Fe1 O10 C56 O12 177.9(5) no . . . .
Fe1 O10 C56 C55 -3.0(6) no . . . .
S1 C1 C2 S2 67.8(5) no . . . .
S1 C3 C4 S2 1.3(8) no . . . .
S1 C3 C4 S4 -178.6(3) no . . . .
S3 C3 C4 S2 179.3(3) no . . . .
S3 C3 C4 S4 -0.6(6) no . . . .
S3 C5 C6 S5 1.0(7) no . . . .
S3 C5 C6 S6 -179.0(3) no . . . .
S4 C5 C6 S5 -177.3(3) no . . . .
S4 C5 C6 S6 2.7(7) no . . . .
S5 C7 C8 S6 -0.6(6) no . . . .
S5 C7 C8 S8 179.4(3) no . . . .
S7 C7 C8 S6 -177.3(3) no . . . .
S7 C7 C8 S8 2.7(8) no . . . .
S7 C9 C10 S8 63.2(5) no . . . .
S9 C11 C12 S10 -68.5(5) no . . . .
S9 C13 C14 S10 1.4(8) no . . . .
S9 C13 C14 S12 -178.9(3) no . . . .
S11 C13 C14 S10 -179.4(3) no . . . .
S11 C13 C14 S12 0.4(6) no . . . .
S11 C15 C16 S13 -1.1(7) no . . . .
S11 C15 C16 S14 178.7(3) no . . . .
S12 C15 C16 S13 178.4(3) no . . . .
S12 C15 C16 S14 -1.9(7) no . . . .
S13 C17 C18 S14 0.7(6) no . . . .
S13 C17 C18 S16 -178.6(3) no . . . .
S15 C17 C18 S14 -178.5(3) no . . . .
S15 C17 C18 S16 2.2(8) no . . . .
S15 C19 C20 S16 68.9(4) no . . . .
S17 C21 C22 S18 -69.2(4) no . . . .
S17 C23 C24 S18 -1.2(8) no . . . .
S17 C23 C24 S20 179.9(3) no . . . .
S19 C23 C24 S18 179.2(3) no . . . .
S19 C23 C24 S20 0.2(6) no . . . .
S19 C25 C25 S19 180.0(3) no . . 2_755 2_755
S19 C25 C25 S20 -1.4(8) no . . 2_755 2_755
S20 C25 C25 S19 1.4(8) no . . 2_755 2_755
S20 C25 C25 S20 180.0(3) no . . 2_755 2_755
S21 C26 C27 S22 52.5(10) no . . . .
S21 C28 C29 S22 -5.8(7) no . . . .
S21 C28 C29 S24 175.2(3) no . . . .
S23 C28 C29 S22 177.5(3) no . . . .
S23 C28 C29 S24 -1.5(5) no . . . .
S23 C30 C31 S25 -1.2(6) no . . . .
S23 C30 C31 S26 177.4(3) no . . . .
S24 C30 C31 S25 -178.5(3) no . . . .
S24 C30 C31 S26 0.1(6) no . . . .
S25 C32 C33 S26 -0.5(5) no . . . .
S25 C32 C33 S28 -177.8(3) no . . . .
S27 C32 C33 S26 179.4(3) no . . . .
S27 C32 C33 S28 2.2(7) no . . . .
S27 C34 C35 S28 -6.5(17) no . . . .
S29 C36 C37 S30 -70.4(4) no . . . .
S29 C38 C39 S30 -1.6(8) no . . . .
S29 C38 C39 S32 178.6(3) no . . . .
S31 C38 C39 S30 178.9(3) no . . . .
S31 C38 C39 S32 -0.9(6) no . . . .
S31 C40 C41 S33 1.7(6) no . . . .
S31 C40 C41 S34 -176.9(3) no . . . .
S32 C40 C41 S33 -178.4(3) no . . . .
S32 C40 C41 S34 3.0(6) no . . . .
S33 C42 C43 S34 2.1(6) no . . . .
S33 C42 C43 S36 -176.6(3) no . . . .
S35 C42 C43 S34 -177.7(4) no . . . .
S35 C42 C43 S36 3.7(9) no . . . .
S35 C44 C45 S36 59.3(9) no . . . .
S37 C46 C47 S38 -68.9(4) no . . . .
S37 C48 C49 S38 -0.2(8) no . . . .
S37 C48 C49 S40 -179.0(3) no . . . .
S39 C48 C49 S38 178.5(3) no . . . .
S39 C48 C49 S40 -0.3(6) no . . . .
S39 C50 C50 S39 -180.0(3) no . . 2_756 2_756
S39 C50 C50 S40 -1.3(6) no . . 2_756 2_756
S40 C50 C50 S39 1.3(6) no . . 2_756 2_756
S40 C50 C50 S40 -180.0(3) no . . 2_756 2_756
O1 C51 C52 O2 0.7(8) no . . . .
O1 C51 C52 O4 177.7(5) no . . . .
O3 C51 C52 O2 180.0(6) no . . . .
O3 C51 C52 O4 -3.1(10) no . . . .
O5 C53 C54 O6 -14.8(7) no . . . .
O5 C53 C54 O8 165.1(5) no . . . .
O7 C53 C54 O6 162.7(5) no . . . .
O7 C53 C54 O8 -17.4(8) no . . . .
O9 C55 C56 O10 0.9(9) no . . . .
O9 C55 C56 O12 180.0(6) no . . . .
O11 C55 C56 O10 178.1(7) no . . . .
O11 C55 C56 O12 -2.8(12) no . . . .
